data_4518161
loop_
_publ_author_name
'Cheng, Shao-Chi'
'Wang, Chi-Hsien'
'Lin, Yi-Chia'
'Tsuchido, Yoshitaka'
'Suzaki, Yuji'
'Sei, Yoshihisa'
'Kuo, Ting-Shen'
'Horie, Masaki'

_publ_section_title
;
 Photoinduced Mechanical Motions of Pseudorotaxane Crystals Composed of
 Azobenzene and Ferrocenyl Groups on an Axle and a Crown Ether Ring
;
_journal_name_full 'ACS Applied Materials &amp; Interfaces'
_journal_paper_doi 10.1021/acsami.0c15171
_journal_year 2020
_chemical_formula_moiety '2(C24 H28 Br4 O8), 2(C25 H26 Fe N3), 2(F6 P), 2(C4 H10 O)'
_chemical_formula_sum 'C106 H128 Br8 F12 Fe2 N6 O18 P2'
_chemical_formula_weight 2815.06
_space_group_crystal_system monoclinic
_space_group_IT_number 9
_space_group_name_Hall 'C -2yc'
_space_group_name_H-M_alt 'C 1 c 1'
_atom_sites_solution_hydrogens geom
_atom_sites_solution_primary dual
_audit_creation_date 2020-08-17
_audit_creation_method
;
Olex2 1.3
(compiled 2020.07.31 svn.rc2a77460 for OlexSys, GUI svn.r6145)
;
_cell_angle_alpha 90
_cell_angle_beta 94.7150(10)
_cell_angle_gamma 90
_cell_formula_units_Z 4
_cell_length_a 16.8405(2)
_cell_length_b 16.9294(2)
_cell_length_c 41.4502(4)
_cell_measurement_reflns_used 25219
_cell_measurement_temperature 90
_cell_measurement_theta_max 74.8320
_cell_measurement_theta_min 3.6980
_cell_volume 11777.4(2)
_computing_cell_refinement 'CrysAlisPro 1.171.40.67a (Rigaku OD, 2019)'
_computing_data_collection 'CrysAlisPro 1.171.40.67a (Rigaku OD, 2019)'
_computing_data_reduction 'CrysAlisPro 1.171.40.67a (Rigaku OD, 2019)'
_computing_molecular_graphics 'Olex2 1.3 (Dolomanov et al., 2009)'
_computing_publication_material 'Olex2 1.3 (Dolomanov et al., 2009)'
_computing_structure_refinement 'XL  (Sheldrick, 2008)'
_computing_structure_solution 'SHELXT 2014/5 (Sheldrick, 2014)'
_diffrn_ambient_temperature 90
_diffrn_detector 'Hybrid Pixel Array Detector'
_diffrn_detector_area_resol_mean 10.0000
_diffrn_detector_type HyPix
_diffrn_measured_fraction_theta_full 0.992
_diffrn_measured_fraction_theta_max 0.948
_diffrn_measurement_details
;
List of Runs (angles in degrees, time in seconds):

  # Type    Start    End  Width  t~exp~   \w     \q     \k     \f   Frames
--------------------------------------------------------------------------
  1  \w    -91.00 -66.00   0.50   15.00    --  -41.93 -20.00  13.00   50
  2  \w    -24.00  38.00   0.50   15.00    --  -41.93  19.00 -90.00  124
  3  \w    -17.00   8.00   0.50   15.00    --  -41.93  20.00-178.00   50
  4  \w    -62.00 -32.00   0.50   20.00    -- -102.00  61.00 -90.00   60
  5  \w    -64.00 -33.00   0.50   20.00    -- -102.00  61.00-120.00   62
  6  \w    -68.00 -28.00   0.50   20.00    -- -102.00  61.00 -30.00   80
  7  \w    -61.00 -35.00   0.50   20.00    -- -102.00  61.00   0.00   52
  8  \w    -68.00 -28.00   0.50   20.00    -- -102.00  61.00 120.00   80
  9  \w    -56.00 -29.00   0.50   20.00    -- -102.00  61.00 150.00   54
 10  \w   -162.00 -85.00   0.50   20.00    -- -102.00 -20.00  13.00  154
 11  \w     12.00 120.00   0.50   15.00    --   41.93  20.00-178.00  216
 12  \w     76.00 134.00   0.50   20.00    --  106.13  20.00-178.00  116
 13  \w     98.00 178.00   0.50   20.00    --  106.13  61.00-120.00  160
 14  \w    126.00 166.00   0.50   20.00    --  106.13 125.00  30.00   80
 15  \w     86.00 116.00   0.50   20.00    --  106.13 125.00  30.00   60
 16  \w     32.00  68.00   0.50   20.00    --  106.13 -61.00   0.00   72
 17  \w     66.00  99.00   0.50   20.00    --  106.13 -94.00 -60.00   66
 18  \w     77.00 104.00   0.50   20.00    --  106.13 -94.00-150.00   54
 19  \w     34.00  59.00   0.50   20.00    --  106.13 -94.00 -60.00   50
 20  \w     37.00  63.00   0.50   20.00    --  106.13 -61.00 -30.00   52
 21  \w     21.00  52.00   0.50   15.00    --   41.93-125.00   0.00   62
 22  \w     56.00  92.00   0.50   15.00    --   41.93-125.00   0.00   72
 23  \w     47.00  73.00   0.50   20.00    --  106.13 -61.00 120.00   52
 24  \w     41.00  67.00   0.50   20.00    --  106.13 -61.00 150.00   52
 25  \w    -32.00  29.00   0.50   15.00    --   41.93 -20.00  13.00  122
;
_diffrn_measurement_device 'four-circle diffractometer'
_diffrn_measurement_device_type 'XtaLAB Synergy R, DW system, HyPix'
_diffrn_measurement_method '\w scans'
_diffrn_orient_matrix_type 'CrysAlisPro convention (1999,Acta A55,543-557)'
_diffrn_orient_matrix_UB_11 -0.0123561000
_diffrn_orient_matrix_UB_12 -0.0033822000
_diffrn_orient_matrix_UB_13 -0.0372191000
_diffrn_orient_matrix_UB_21 0.0877206000
_diffrn_orient_matrix_UB_22 0.0235838000
_diffrn_orient_matrix_UB_23 -0.0022891000
_diffrn_orient_matrix_UB_31 0.0239857000
_diffrn_orient_matrix_UB_32 -0.0878190000
_diffrn_orient_matrix_UB_33 0.0008277000
_diffrn_radiation_monochromator mirror
_diffrn_radiation_probe x-ray
_diffrn_radiation_type 'Cu K\a'
_diffrn_radiation_wavelength 1.54184
_diffrn_reflns_av_R_equivalents 0.0305
_diffrn_reflns_av_unetI/netI 0.0205
_diffrn_reflns_Laue_measured_fraction_full 0.992
_diffrn_reflns_Laue_measured_fraction_max 0.948
_diffrn_reflns_limit_h_max 21
_diffrn_reflns_limit_h_min -20
_diffrn_reflns_limit_k_max 15
_diffrn_reflns_limit_k_min -20
_diffrn_reflns_limit_l_max 51
_diffrn_reflns_limit_l_min -49
_diffrn_reflns_number 32148
_diffrn_reflns_point_group_measured_fraction_full 0.992
_diffrn_reflns_point_group_measured_fraction_max 0.948
_diffrn_reflns_theta_full 67.684
_diffrn_reflns_theta_max 74.944
_diffrn_reflns_theta_min 3.708
_diffrn_source 'Rotating-anode X-ray tube'
_diffrn_source_type 'Rigaku (Cu) X-ray Source'
_exptl_absorpt_coefficient_mu 6.122
_exptl_absorpt_correction_T_max 1.00000
_exptl_absorpt_correction_T_min 0.32724
_exptl_absorpt_correction_type multi-scan
_exptl_absorpt_process_details
;
CrysAlisPro 1.171.40.67a (Rigaku Oxford Diffraction, 2019)
Empirical absorption correction using spherical harmonics,
 implemented in SCALE3 ABSPACK scaling algorithm.
;
_exptl_crystal_colour 'clear light yellow'
_exptl_crystal_colour_lustre clear
_exptl_crystal_colour_modifier light
_exptl_crystal_colour_primary yellow
_exptl_crystal_density_diffrn 1.588
_exptl_crystal_description plate
_exptl_crystal_F_000 5680
_exptl_crystal_size_max 0.24
_exptl_crystal_size_mid 0.18
_exptl_crystal_size_min 0.058
_refine_diff_density_max 1.314
_refine_diff_density_min -0.745
_refine_diff_density_rms 0.106
_refine_ls_abs_structure_details
;
 Refined as an inversion twin.
;
_refine_ls_abs_structure_Flack 0.418(7)
_refine_ls_extinction_method none
_refine_ls_goodness_of_fit_ref 1.038
_refine_ls_hydrogen_treatment constr
_refine_ls_matrix_type full
_refine_ls_number_parameters 1404
_refine_ls_number_reflns 17506
_refine_ls_number_restraints 1892
_refine_ls_restrained_S_all 1.037
_refine_ls_R_factor_all 0.0608
_refine_ls_R_factor_gt 0.0591
_refine_ls_shift/su_max 0.001
_refine_ls_shift/su_mean 0.000
_refine_ls_structure_factor_coef Fsqd
_refine_ls_weighting_details 'w=1/[\s^2^(Fo^2^)+(0.1075P)^2^+38.1363P] where P=(Fo^2^+2Fc^2^)/3'
_refine_ls_weighting_scheme calc
_refine_ls_wR_factor_gt 0.1644
_refine_ls_wR_factor_ref 0.1661
_reflns_Friedel_coverage 0.999
_reflns_Friedel_fraction_full 0.992
_reflns_Friedel_fraction_max 0.948
_reflns_number_gt 16682
_reflns_number_total 17506
_reflns_threshold_expression 'I > 2\s(I)'
_cod_data_source_file am0c15171_si_008.cif
_cod_data_source_block mebr_h3
_cod_database_code 4518161
_shelx_shelxl_version_number 2016/6
_chemical_oxdiff_formula C49H54Br4F6FeN3O8P
_shelx_space_group_comment
;
The symmetry employed for this shelxl refinement is uniquely defined
by the following loop, which should always be used as a source of
symmetry information in preference to the above space-group names.
They are only intended as comments.
;
_shelx_estimated_absorpt_t_max 0.718
_shelx_estimated_absorpt_t_min 0.321
_reflns_odcompleteness_completeness 99.29
_reflns_odcompleteness_iscentric 1
_reflns_odcompleteness_theta 66.97
_olex2_refinement_description
;
1. Twinned data refinement
 Scales: 0.582(7)
 0.418(7)
2. Fixed Uiso
 At 1.2 times of:
  All C(H) groups, All C(H,H) groups, All C(H,H,H,H) groups, All N(H,H) groups
 At 1.5 times of:
  All C(H,H,H) groups
3. Uiso/Uaniso restraints and constraints
All non-hydrogen atoms have similar U: within 2A with sigma of 0.01 and sigma
for terminal atoms of 0.02 within 2A
N43 \\sim C039: within 2A with sigma of 0.005 and sigma for terminal atoms of
0.01 within 2A
All non-hydrogen atoms restrained to be isotropic: with sigma of 0.01 and sigma
for terminal atoms of 0.02
4. Others
 Sof(H03E)=Sof(H03F)=Sof(H55C)=Sof(H55D)=Sof(O18A)=1-FVAR(1)
 Sof(O18)=Sof(H03C)=Sof(H03D)=Sof(H55A)=Sof(H55B)=FVAR(1)
5.a Ternary CH refined with riding coordinates:
 C03Y(H9)
5.b Secondary CH2 refined with riding coordinates:
 N42(H42A,H42B), C52(H52A,H52B), N015(H01G,H01H), C53(H53A,H53B), C45(H45A,
 H45B), C46(H46A,H46B), C01I(H01C,H01D), C01Q(H01A,H01B), C01W(H01E,H01F),
 C01Z(H01I,H01J), C026(H02A,H02B), C027(H02C,H02D), C029(H02E,H02F), C02A(H02G,
 H02H), C02F(H02N,H02O), C02G(H02I,H02J), C02N(H3,H), C02O(H02Q,H02R),
 C02Q(H02S,H02T), C02R(H02L,H02M), C02Y(H02V,H02W), C030(H03A,H03B), C034(H03G,
 H03H), C03I(H03I,H03J), C03L(H03K,H03L), C03R(H03C,H03D), C03R(H03E,H03F),
 C03T(H03M,H03N), C03Z(H03O,H03P), C042(H04A,H04B), C55(H55A,H55B), C55(H55C,
 H55D), C66(H66A,H66B), C64(H64A,H64B), C59(H59A,H59B), C58(H58A,H58B)
5.c Aromatic/amide H refined with riding coordinates:
 C51(H51), C48(H48), C01L(H01L), C01N(H01N), C01O(H01O), C01P(H01P),
 C01S(H01S), C01T(H01T), C01X(H01X), C01Y(H01Y), C022(H022), C024(H024),
 C025(H025), C02C(H02X), C02E(H02Y), C02I(H02K), C02J(H2), C02K(H02Z),
 C02L(H02P), C02S(H02), C02U(H02U), C02V(H4), C02X(H1), C032(H032), C033(H033),
 C035(H035), C036(H036), C038(H038), C03C(H03T), C03G(H03U), C03J(H03X),
 C03K(H03V), C03M(H03Y), C03N(H03Z), C03O(H03), C03P(H5), C03S(H6), C03V(H7),
 C03W(H03W), C54(H54), C56(H56)
5.d Idealised Me refined as rotating group:
 C031(H03Q,H03R,H03S), C03X(H8,HA,HB), C60(H60A,H60B,H60C), C62(H62A,H62B,
 H62C), C57(H57A,H57B,H57C), C65(H65A,H65B,H65C)
;
_olex2_submission_special_instructions 'No special instructions were received'
_oxdiff_exptl_absorpt_empirical_details
;
Empirical correction (ABSPACK) includes:
- Absorption correction using spherical harmonics
- Frame scaling
;
_oxdiff_exptl_absorpt_empirical_full_max 2.148
_oxdiff_exptl_absorpt_empirical_full_min 0.615

loop_
_space_group_symop_operation_xyz
'x, y, z'
'x, -y, z+1/2'
'x+1/2, y+1/2, z'
'x+1/2, -y+1/2, z+1/2'

loop_
_atom_site_label
_atom_site_type_symbol
_atom_site_fract_x
_atom_site_fract_y
_atom_site_fract_z
_atom_site_U_iso_or_equiv
_atom_site_adp_type
_atom_site_occupancy
_atom_site_site_symmetry_order
_atom_site_calc_flag
_atom_site_refinement_flags_posn
_atom_site_refinement_flags_adp
_atom_site_refinement_flags_occupancy
_atom_site_disorder_assembly
_atom_site_disorder_group
Br01 Br 0.31043(7) 0.34779(6) 0.73830(2) 0.0565(3) Uani 1 1 d . U . . .
Br02 Br 0.39932(8) 1.05715(7) 0.44791(3) 0.0638(3) Uani 1 1 d . U . . .
Br03 Br 0.16450(7) 0.48361(7) 0.73956(3) 0.0647(3) Uani 1 1 d . U . . .
Br04 Br 0.98253(7) 0.48835(8) 0.26902(3) 0.0636(3) Uani 1 1 d . U . . .
Br05 Br 0.85911(7) 0.94932(9) 0.55814(3) 0.0707(3) Uani 1 1 d . U . . .
Br06 Br 0.25602(7) 0.91627(11) 0.44318(3) 0.0775(4) Uani 1 1 d . U . . .
Br07 Br 0.84455(9) 0.34520(7) 0.26194(3) 0.0781(4) Uani 1 1 d . U . . .
Fe08 Fe 0.64173(8) 0.67801(7) 0.25734(3) 0.0389(3) Uani 1 1 d . U . . .
Fe09 Fe 0.49265(8) 0.70655(8) 0.74263(3) 0.0441(3) Uani 1 1 d . U . . .
Br0A Br 0.70935(12) 1.08353(11) 0.55638(5) 0.1061(6) Uani 1 1 d . U . . .
P00B P 0.12304(15) 0.69211(14) 0.35835(6) 0.0468(5) Uani 1 1 d . U . . .
P00C P 0.01213(15) 0.71914(14) 0.64726(7) 0.0497(5) Uani 1 1 d . U . . .
O14 O 0.7086(3) 0.8073(3) 0.64807(14) 0.0390(11) Uani 1 1 d . U . . .
O19 O 0.8160(3) 0.6063(3) 0.35961(15) 0.0397(12) Uani 1 1 d . U . . .
F00F F 0.0708(4) 0.6433(3) 0.33131(14) 0.0574(14) Uani 1 1 d . U . . .
O15 O 0.7080(3) 0.6354(3) 0.65522(14) 0.0400(12) Uani 1 1 d . U . . .
F00H F 0.0730(4) 0.7884(4) 0.64041(17) 0.0633(15) Uani 1 1 d . U . . .
F00I F 0.0853(4) 0.6407(4) 0.38617(15) 0.0614(15) Uani 1 1 d . U . . .
F00J F -0.0482(4) 0.6493(3) 0.65461(15) 0.0587(14) Uani 1 1 d . U . . .
F00K F -0.0519(3) 0.7548(3) 0.62076(15) 0.0569(13) Uani 1 1 d . U . . .
F00L F 0.1610(4) 0.7432(3) 0.33062(14) 0.0555(13) Uani 1 1 d . U . . .
F00M F 0.1933(4) 0.6286(4) 0.35684(15) 0.0596(14) Uani 1 1 d . U . . .
F00N F 0.0763(4) 0.6830(4) 0.67437(15) 0.0598(15) Uani 1 1 d . U . . .
F00O F -0.0246(4) 0.7726(3) 0.67426(16) 0.0614(15) Uani 1 1 d . U . . .
O17 O 0.4207(3) 0.5214(3) 0.64755(15) 0.0415(12) Uani 1 1 d . U . . .
O13 O 0.5957(4) 0.9120(3) 0.64745(15) 0.0447(13) Uani 1 1 d . U . . .
O16 O 0.5854(3) 0.5443(3) 0.63466(15) 0.0420(12) Uani 1 1 d . U . . .
F00S F 0.0488(4) 0.6650(3) 0.62036(14) 0.0573(14) Uani 1 1 d . U . . .
O20 O 0.5325(4) 0.8916(3) 0.36008(14) 0.0414(12) Uani 1 1 d . U . . .
F00U F 0.1757(4) 0.7413(4) 0.38532(14) 0.0588(14) Uani 1 1 d . U . . .
O00V O 0.4244(3) 0.7830(4) 0.35687(16) 0.0471(13) Uani 1 1 d . U . . .
F00W F 0.0526(4) 0.7554(4) 0.35973(18) 0.0653(15) Uani 1 1 d . U . . .
O00X O 0.7094(4) 0.4956(4) 0.35389(17) 0.0496(14) Uani 1 1 d . U . . .
O00Y O 0.4309(5) 0.8900(4) 0.66023(18) 0.0563(16) Uani 1 1 d . U . . .
O00Z O 0.3105(4) 0.6268(4) 0.64891(18) 0.0500(14) Uani 1 1 d . U . . .
N42 N 0.6141(4) 0.7332(4) 0.36008(16) 0.0379(13) Uani 1 1 d . U . . .
H42A H 0.648919 0.774468 0.361553 0.046 Uiso 1 1 calc R U . . .
H42B H 0.564169 0.753263 0.355969 0.046 Uiso 1 1 calc R U . . .
O011 O 0.7945(4) 0.7726(4) 0.38152(19) 0.0527(15) Uani 1 1 d . U . . .
O012 O 0.7003(4) 0.8771(4) 0.3480(2) 0.0573(16) Uani 1 1 d . U . . .
C52 C 0.6331(5) 0.6807(5) 0.3325(2) 0.0390(16) Uani 1 1 d . U . . .
H52A H 0.685638 0.655563 0.337717 0.047 Uiso 1 1 calc R U . . .
H52B H 0.592584 0.638380 0.329690 0.047 Uiso 1 1 calc R U . . .
C43 C 0.3658(5) 0.5083(4) 0.6687(2) 0.0367(15) Uani 1 1 d . U . . .
N015 N 0.5524(4) 0.7187(4) 0.64215(17) 0.0407(14) Uani 1 1 d . U . . .
H01G H 0.580612 0.764160 0.645713 0.049 Uiso 1 1 calc R U . . .
H01H H 0.587699 0.677910 0.642687 0.049 Uiso 1 1 calc R U . . .
C44 C 0.3053(5) 0.4367(5) 0.7104(2) 0.0413(16) Uani 1 1 d . U . . .
C47 C 0.7159(5) 0.8697(5) 0.62745(19) 0.0377(15) Uani 1 1 d . U . . .
C018 C 0.6746(6) 0.7713(5) 0.5394(2) 0.0457(17) Uani 1 1 d . U . . .
C50 C 0.8277(5) 0.5486(4) 0.3372(2) 0.0377(15) Uani 1 1 d . U . . .
C53 C 0.6189(5) 0.6899(5) 0.3917(2) 0.0408(16) Uani 1 1 d . U . . .
H53A H 0.674779 0.673873 0.397593 0.049 Uiso 1 1 calc R U . . .
H53B H 0.586064 0.641426 0.389392 0.049 Uiso 1 1 calc R U . . .
C51 C 0.8914(5) 0.5464(5) 0.3185(2) 0.0416(17) Uani 1 1 d . U . . .
H51 H 0.931408 0.585928 0.321042 0.050 Uiso 1 1 calc R U . . .
C48 C 0.6232(6) 0.8293(5) 0.5480(2) 0.0450(18) Uani 1 1 d . U . . .
H48 H 0.625763 0.880511 0.538797 0.054 Uiso 1 1 calc R U . . .
C49 C 0.4719(5) 0.9023(5) 0.3794(2) 0.0409(16) Uani 1 1 d . U . . .
C45 C 0.4747(5) 0.4590(5) 0.6419(2) 0.0441(17) Uani 1 1 d . U . . .
H45A H 0.445241 0.412651 0.632611 0.053 Uiso 1 1 calc R U . . .
H45B H 0.504157 0.442860 0.662518 0.053 Uiso 1 1 calc R U . . .
N01F N 0.7340(5) 0.7949(5) 0.51843(18) 0.0494(16) Uani 1 1 d . U . . .
C46 C 0.7582(5) 0.6891(5) 0.6745(2) 0.0416(16) Uani 1 1 d . U . . .
H46A H 0.807621 0.662039 0.683147 0.050 Uiso 1 1 calc R U . . .
H46B H 0.730175 0.708937 0.692957 0.050 Uiso 1 1 calc R U . . .
N01H N 0.7881(5) 0.7455(5) 0.5175(2) 0.0544(18) Uani 1 1 d . U . . .
C01I C 0.8541(5) 0.7168(5) 0.3932(2) 0.0452(17) Uani 1 1 d . U . . .
H01C H 0.832936 0.684578 0.410506 0.054 Uiso 1 1 calc R U . . .
H01D H 0.901239 0.745838 0.402861 0.054 Uiso 1 1 calc R U . . .
C01J C 0.6345(5) 0.7261(5) 0.3017(2) 0.0384(15) Uani 1 1 d . U . . .
C01K C 0.5431(5) 0.6970(5) 0.70026(19) 0.0366(15) Uani 1 1 d . U . . .
C01L C 0.3653(5) 0.4441(5) 0.6898(2) 0.0374(15) Uani 1 1 d . U . . .
H01L H 0.406130 0.405362 0.689937 0.045 Uiso 1 1 calc R U . . .
C01M C 0.3698(6) 1.0485(6) 0.5659(2) 0.0506(19) Uani 1 1 d . U . . .
C01N C 0.6781(6) 0.7933(5) 0.2583(2) 0.0472(18) Uani 1 1 d . U . . .
H01N H 0.711915 0.817420 0.243955 0.057 Uiso 1 1 calc R U . . .
C01O C 0.7039(5) 0.7550(5) 0.2879(2) 0.0437(17) Uani 1 1 d . U . . .
H01O H 0.757421 0.749637 0.296845 0.052 Uiso 1 1 calc R U . . .
C01P C 0.6424(7) 0.5584(5) 0.2630(3) 0.055(2) Uani 1 1 d . U . . .
H01P H 0.636556 0.530870 0.282685 0.066 Uiso 1 1 calc R U . . .
C01Q C 0.7003(5) 0.5624(5) 0.6708(2) 0.0410(16) Uani 1 1 d . U . . .
H01A H 0.669298 0.568432 0.689959 0.049 Uiso 1 1 calc R U . . .
H01B H 0.753377 0.540523 0.677999 0.049 Uiso 1 1 calc R U . . .
C01R C 0.2467(6) 0.4920(5) 0.7103(2) 0.0455(18) Uani 1 1 d . U . . .
C01S C 0.5661(6) 0.7489(6) 0.2807(2) 0.0483(18) Uani 1 1 d . U . . .
H01S H 0.511989 0.738693 0.284128 0.058 Uiso 1 1 calc R U . . .
C01T C 0.4655(5) 0.9662(5) 0.4000(2) 0.0457(18) Uani 1 1 d . U . . .
H01T H 0.504519 1.006805 0.401094 0.055 Uiso 1 1 calc R U . . .
C01U C 0.8974(6) 0.4858(6) 0.2956(2) 0.0490(19) Uani 1 1 d . U . . .
C01V C 0.3053(5) 0.5655(5) 0.6693(2) 0.0425(17) Uani 1 1 d . U . . .
C01W C 0.8798(5) 0.6621(5) 0.3667(2) 0.0404(16) Uani 1 1 d . U . . .
H01E H 0.889547 0.692815 0.347137 0.048 Uiso 1 1 calc R U . . .
H01F H 0.929487 0.634040 0.374279 0.048 Uiso 1 1 calc R U . . .
C01X C 0.6148(5) 0.7247(6) 0.7491(2) 0.0463(18) Uani 1 1 d . U . . .
H01X H 0.643440 0.751591 0.766550 0.056 Uiso 1 1 calc R U . . .
C01Y C 0.7764(5) 0.8779(6) 0.6069(2) 0.0442(17) Uani 1 1 d . U . . .
H01Y H 0.817483 0.839427 0.607259 0.053 Uiso 1 1 calc R U . . .
C01Z C 0.5082(5) 0.7222(6) 0.6094(2) 0.0452(17) Uani 1 1 d . U . . .
H01I H 0.480513 0.671383 0.604707 0.054 Uiso 1 1 calc R U . . .
H01J H 0.467410 0.764428 0.609055 0.054 Uiso 1 1 calc R U . . .
C020 C 0.4134(5) 0.8429(6) 0.3778(2) 0.0469(18) Uani 1 1 d . U . . .
C021 C 0.6551(6) 0.9256(5) 0.6271(2) 0.0463(17) Uani 1 1 d . U . . .
C022 C 0.4491(7) 1.0541(7) 0.5592(2) 0.058(2) Uani 1 1 d . U . . .
H022 H 0.482643 1.092539 0.570022 0.069 Uiso 1 1 calc R U . . .
C023 C 0.5640(5) 0.7383(5) 0.5840(2) 0.0424(16) Uani 1 1 d . U . . .
C024 C 0.5679(6) 0.8136(5) 0.5701(2) 0.0459(18) Uani 1 1 d . U . . .
H024 H 0.532384 0.853927 0.575778 0.055 Uiso 1 1 calc R U . . .
C025 C 0.5978(6) 0.6435(6) 0.7473(2) 0.0506(19) Uani 1 1 d . U . . .
H025 H 0.614273 0.605680 0.763393 0.061 Uiso 1 1 calc R U . . .
C026 C 0.3672(7) 0.9190(6) 0.6398(3) 0.062(2) Uani 1 1 d . U . . .
H02A H 0.389218 0.949364 0.622174 0.074 Uiso 1 1 calc R U . . .
H02B H 0.336523 0.956362 0.652337 0.074 Uiso 1 1 calc R U . . .
C027 C 0.5314(6) 0.4886(5) 0.6189(2) 0.0484(19) Uani 1 1 d . U . . .
H02C H 0.561707 0.443778 0.610715 0.058 Uiso 1 1 calc R U . . .
H02D H 0.501346 0.514139 0.600154 0.058 Uiso 1 1 calc R U . . .
C028 C 0.4003(6) 0.9700(6) 0.4191(2) 0.052(2) Uani 1 1 d . U . . .
C029 C 0.7777(5) 0.7559(5) 0.6530(2) 0.0420(16) Uani 1 1 d . U . . .
H02E H 0.823747 0.785996 0.662997 0.050 Uiso 1 1 calc R U . . .
H02F H 0.792094 0.735153 0.631875 0.050 Uiso 1 1 calc R U . . .
C02A C 0.5424(7) 0.9770(5) 0.6516(3) 0.052(2) Uani 1 1 d . U . . .
H02G H 0.514030 0.991810 0.630579 0.062 Uiso 1 1 calc R U . . .
H02H H 0.572250 1.023489 0.660510 0.062 Uiso 1 1 calc R U . . .
O22 O 0.5417(6) 0.5124(6) 0.3600(3) 0.089(2) Uani 1 1 d . U . . .
C02C C 0.7145(7) 0.5817(6) 0.2520(3) 0.056(2) Uani 1 1 d . U . . .
H02X H 0.765807 0.571942 0.262494 0.068 Uiso 1 1 calc R U . . .
C02D C 0.7705(5) 0.4883(5) 0.3350(2) 0.0421(17) Uani 1 1 d . U . . .
C02E C 0.6362(7) 0.8011(7) 0.4321(2) 0.056(2) Uani 1 1 d . U . . .
H02Y H 0.688801 0.807938 0.425823 0.067 Uiso 1 1 calc R U . . .
C02F C 0.8283(6) 0.8424(5) 0.3698(3) 0.051(2) Uani 1 1 d . U . . .
H02N H 0.849689 0.832155 0.348660 0.061 Uiso 1 1 calc R U . . .
H02O H 0.872605 0.860698 0.385192 0.061 Uiso 1 1 calc R U . . .
C02G C 0.6575(5) 0.5091(5) 0.6462(2) 0.0438(17) Uani 1 1 d . U . . .
H02I H 0.691029 0.499964 0.628052 0.053 Uiso 1 1 calc R U . . .
H02J H 0.646962 0.457450 0.656218 0.053 Uiso 1 1 calc R U . . .
N44 N 0.5127(6) 0.9022(6) 0.4905(2) 0.065(2) Uani 1 1 d . U . . .
C02I C 0.2454(6) 0.5568(5) 0.6903(2) 0.0474(18) Uani 1 1 d . U . . .
H02K H 0.204381 0.595180 0.690871 0.057 Uiso 1 1 calc R U . . .
C02J C 0.5805(5) 0.7590(5) 0.7197(2) 0.0445(17) Uani 1 1 d . U . . .
H2 H 0.582143 0.813240 0.713933 0.053 Uiso 1 1 calc R U . . .
C02K C 0.6981(7) 0.6224(6) 0.2224(2) 0.056(2) Uani 1 1 d . U . . .
H02Z H 0.736728 0.645831 0.209901 0.067 Uiso 1 1 calc R U . . .
C02L C 0.7782(6) 0.4274(5) 0.3128(2) 0.0485(19) Uani 1 1 d . U . . .
H02P H 0.740145 0.385850 0.311177 0.058 Uiso 1 1 calc R U . . .
N43 N 0.4491(7) 0.8848(7) 0.4971(2) 0.073(2) Uani 1 1 d . U . . .
C02N C 0.4975(5) 0.7078(5) 0.6687(2) 0.0383(15) Uani 1 1 d . U . . .
H3 H 0.462614 0.754686 0.669647 0.046 Uiso 1 1 calc R U . . .
H H 0.463213 0.661110 0.663879 0.046 Uiso 1 1 calc R U . . .
C02O C 0.3557(5) 0.7308(6) 0.3507(2) 0.0504(19) Uani 1 1 d . U . . .
H02Q H 0.307541 0.762137 0.343874 0.060 Uiso 1 1 calc R U . . .
H02R H 0.345735 0.701303 0.370564 0.060 Uiso 1 1 calc R U . . .
C02Q C 0.5844(6) 0.9573(5) 0.3564(2) 0.0474(18) Uani 1 1 d . U . . .
H02S H 0.611143 0.972316 0.377696 0.057 Uiso 1 1 calc R U . . .
H02T H 0.553352 1.003294 0.347612 0.057 Uiso 1 1 calc R U . . .
C02R C 0.4850(7) 0.9490(6) 0.6745(3) 0.054(2) Uani 1 1 d . U . . .
H02L H 0.514909 0.926491 0.693921 0.065 Uiso 1 1 calc R U . . .
H02M H 0.453877 0.994582 0.681544 0.065 Uiso 1 1 calc R U . . .
C02S C 0.5947(6) 0.7898(5) 0.2538(2) 0.0465(18) Uani 1 1 d . U . . .
H02 H 0.562690 0.810864 0.235867 0.056 Uiso 1 1 calc R U . . .
C02T C 0.5901(6) 0.7407(6) 0.4183(2) 0.0477(18) Uani 1 1 d . U . . .
C02U C 0.6556(7) 0.9909(6) 0.6064(2) 0.053(2) Uani 1 1 d . U . . .
H02U H 0.615366 1.030260 0.606205 0.064 Uiso 1 1 calc R U . . .
C02V C 0.5527(5) 0.6263(5) 0.7181(2) 0.0416(16) Uani 1 1 d . U . . .
H4 H 0.532358 0.576005 0.711518 0.050 Uiso 1 1 calc R U . . .
O18 O 0.3058(7) 0.8005(7) 0.6423(3) 0.054(3) Uani 0.563(17) 1 d . U P A 1
C02X C 0.5779(7) 0.5823(6) 0.2402(3) 0.062(2) Uani 1 1 d . U . . .
H1 H 0.522655 0.573582 0.241831 0.075 Uiso 1 1 calc R U . . .
C02Y C 0.6563(7) 0.4298(6) 0.3549(3) 0.061(2) Uani 1 1 d . U . . .
H02V H 0.684889 0.383466 0.364751 0.073 Uiso 1 1 calc R U . . .
H02W H 0.634661 0.415495 0.332777 0.073 Uiso 1 1 calc R U . . .
C02Z C 0.7776(6) 0.9411(6) 0.5861(2) 0.053(2) Uani 1 1 d . U . . .
C030 C 0.2433(6) 0.6782(6) 0.6442(3) 0.060(2) Uani 1 1 d . U . . .
H03A H 0.234359 0.705738 0.664658 0.072 Uiso 1 1 calc R U . . .
H03B H 0.194834 0.647388 0.637300 0.072 Uiso 1 1 calc R U . . .
C031 C 0.3363(7) 1.1047(7) 0.5889(2) 0.058(2) Uani 1 1 d . U . . .
H03Q H 0.372996 1.109417 0.608360 0.087 Uiso 1 1 calc R U . . .
H03R H 0.284714 1.084974 0.594774 0.087 Uiso 1 1 calc R U . . .
H03S H 0.329066 1.156535 0.578540 0.087 Uiso 1 1 calc R U . . .
C032 C 0.6144(7) 0.6225(6) 0.2143(2) 0.058(2) Uani 1 1 d . U . . .
H032 H 0.587312 0.644682 0.195428 0.069 Uiso 1 1 calc R U . . .
C033 C 0.6133(6) 0.6792(6) 0.5735(2) 0.0506(19) Uani 1 1 d . U . . .
H033 H 0.609203 0.626902 0.581485 0.061 Uiso 1 1 calc R U . . .
C034 C 0.6451(6) 0.9342(5) 0.3338(2) 0.0478(19) Uani 1 1 d . U . . .
H03G H 0.617613 0.911962 0.313770 0.057 Uiso 1 1 calc R U . . .
H03H H 0.674625 0.981791 0.327739 0.057 Uiso 1 1 calc R U . . .
C035 C 0.3502(9) 0.9395(8) 0.5285(3) 0.072(3) Uani 1 1 d . U . . .
H035 H 0.316055 0.900605 0.518356 0.086 Uiso 1 1 calc R U . . .
C036 C 0.3485(6) 0.8494(7) 0.3966(2) 0.053(2) Uani 1 1 d . U . . .
H036 H 0.308073 0.810184 0.395440 0.063 Uiso 1 1 calc R U . . .
C037 C 0.8402(6) 0.4270(6) 0.2935(2) 0.053(2) Uani 1 1 d . U . . .
C038 C 0.6674(6) 0.6962(6) 0.5517(2) 0.0506(19) Uani 1 1 d . U . . .
H038 H 0.700775 0.655302 0.544846 0.061 Uiso 1 1 calc R U . . .
C039 C 0.4291(8) 0.9437(8) 0.5217(3) 0.067(2) Uani 1 1 d . U . . .
C03A C 0.9825(8) 0.7983(9) 0.4636(3) 0.075(3) Uani 1 1 d . U . . .
C03B C 0.3438(6) 0.9146(7) 0.4173(2) 0.056(2) Uani 1 1 d . U . . .
C03C C 0.3220(8) 0.9906(7) 0.5496(3) 0.065(2) Uani 1 1 d . U . . .
H03T H 0.267397 0.987386 0.553698 0.079 Uiso 1 1 calc R U . . .
C03D C 0.8514(7) 0.7680(7) 0.4973(2) 0.059(2) Uani 1 1 d . U . . .
O21 O 0.4340(7) 0.6203(7) 0.3353(3) 0.105(3) Uani 1 1 d . U . . .
C03F C 0.7171(7) 0.9963(7) 0.5861(3) 0.061(2) Uani 1 1 d . U . . .
C03G C 0.4798(8) 1.0037(8) 0.5368(3) 0.065(2) Uani 1 1 d . U . . .
H03U H 0.533400 1.008914 0.531572 0.078 Uiso 1 1 calc R U . . .
C03H C 0.5358(8) 0.8406(8) 0.4650(3) 0.065(2) Uani 1 1 d . U . . .
C03I C 0.5909(8) 0.4533(7) 0.3747(4) 0.074(3) Uani 1 1 d . U . . .
H03I H 0.558081 0.406329 0.378574 0.089 Uiso 1 1 calc R U . . .
H03J H 0.614090 0.472697 0.395938 0.089 Uiso 1 1 calc R U . . .
C03J C 0.3736(7) 0.7224(8) 0.7321(3) 0.069(3) Uani 1 1 d . U . . .
H03X H 0.345728 0.718681 0.711297 0.083 Uiso 1 1 calc R U . . .
C03K C 0.5144(7) 0.7274(7) 0.4282(3) 0.061(2) Uani 1 1 d . U . . .
H03V H 0.481439 0.686438 0.418957 0.073 Uiso 1 1 calc R U . . .
C03L C 0.3738(7) 0.6754(8) 0.3247(3) 0.070(3) Uani 1 1 d . U . . .
H03K H 0.324705 0.646391 0.317123 0.084 Uiso 1 1 calc R U . . .
H03L H 0.391427 0.705743 0.306154 0.084 Uiso 1 1 calc R U . . .
C03M C 0.4066(8) 0.7946(9) 0.7455(4) 0.077(3) Uani 1 1 d . U . . .
H03Y H 0.406064 0.845931 0.736224 0.092 Uiso 1 1 calc R U . . .
C03N C 0.8523(8) 0.8393(8) 0.4806(2) 0.067(2) Uani 1 1 d . U . . .
H03Z H 0.810059 0.876394 0.480848 0.081 Uiso 1 1 calc R U . . .
C03O C 0.9116(8) 0.7158(8) 0.4978(3) 0.071(3) Uani 1 1 d . U . . .
H03 H 0.909797 0.668330 0.509909 0.086 Uiso 1 1 calc R U . . .
C03P C 0.9199(9) 0.8534(9) 0.4632(3) 0.075(3) Uani 1 1 d . U . . .
H5 H 0.922966 0.900774 0.451102 0.090 Uiso 1 1 calc R U . . .
C03R C 0.2601(7) 0.7367(7) 0.6187(4) 0.072(3) Uani 1 1 d . U . . .
H03C H 0.210782 0.758326 0.607387 0.087 Uiso 0.563(17) 1 calc R U P A 1
H03D H 0.294750 0.714670 0.602739 0.087 Uiso 0.563(17) 1 calc R U P A 1
H03E H 0.257972 0.706706 0.598137 0.087 Uiso 0.437(17) 1 calc R U P A 2
H03F H 0.213934 0.773062 0.616849 0.087 Uiso 0.437(17) 1 calc R U P A 2
C03S C 0.9779(8) 0.7329(9) 0.4800(3) 0.075(3) Uani 1 1 d . U . . .
H6 H 1.020141 0.695670 0.480045 0.090 Uiso 1 1 calc R U . . .
C03T C 0.7642(7) 0.9044(6) 0.3662(3) 0.066(2) Uani 1 1 d . U . . .
H03M H 0.748412 0.919564 0.387781 0.079 Uiso 1 1 calc R U . . .
H03N H 0.785108 0.951996 0.355856 0.079 Uiso 1 1 calc R U . . .
C03V C 0.3865(8) 0.6602(10) 0.7523(3) 0.079(3) Uani 1 1 d . U . . .
H7 H 0.369939 0.607060 0.748747 0.095 Uiso 1 1 calc R U . . .
C03W C 0.4885(8) 0.7771(8) 0.4526(3) 0.070(3) Uani 1 1 d . U . . .
H03W H 0.438281 0.767586 0.460750 0.084 Uiso 1 1 calc R U . . .
C03X C 1.0551(10) 0.8170(12) 0.4448(4) 0.098(5) Uani 1 1 d . U . . .
H8 H 1.037905 0.823750 0.421780 0.148 Uiso 1 1 calc R U . . .
HA H 1.093415 0.773475 0.447379 0.148 Uiso 1 1 calc R U . . .
HB H 1.080296 0.865842 0.453204 0.148 Uiso 1 1 calc R U . . .
C03Y C 0.4333(9) 0.6940(11) 0.7819(4) 0.088(3) Uani 1 1 d . U . . .
H9 H 0.451206 0.665835 0.802457 0.105 Uiso 1 1 calc R U . . .
C03Z C 0.4807(10) 0.4911(10) 0.3391(5) 0.099(4) Uani 1 1 d . U . . .
H03O H 0.457816 0.440718 0.346224 0.119 Uiso 1 1 calc R U . . .
H03P H 0.499732 0.482780 0.317395 0.119 Uiso 1 1 calc R U . . .
C042 C 0.4187(13) 0.5532(12) 0.3374(6) 0.116(4) Uani 1 1 d . U . . .
H04A H 0.380830 0.540397 0.318584 0.139 Uiso 1 1 calc R U . . .
H04B H 0.389127 0.547240 0.356914 0.139 Uiso 1 1 calc R U . . .
C54 C 0.6084(7) 0.8526(8) 0.4549(2) 0.063(2) Uani 1 1 d . U . . .
H54 H 0.640437 0.895447 0.463127 0.075 Uiso 1 1 calc R U . . .
C55 C 0.3125(8) 0.8599(7) 0.6253(3) 0.069(2) Uani 1 1 d . U . . .
H55A H 0.259315 0.884354 0.620948 0.083 Uiso 0.563(17) 1 calc R U P A 1
H55B H 0.331117 0.843434 0.604322 0.083 Uiso 0.563(17) 1 calc R U P A 1
H55C H 0.267720 0.858060 0.639370 0.083 Uiso 0.437(17) 1 calc R U P A 2
H55D H 0.290573 0.882926 0.604531 0.083 Uiso 0.437(17) 1 calc R U P A 2
C56 C 0.4394(9) 0.7696(11) 0.7756(4) 0.093(3) Uani 1 1 d . U . . .
H56 H 0.464871 0.805334 0.790864 0.111 Uiso 1 1 calc R U . . .
C60 C 0.3838(14) 0.7030(15) 0.5275(5) 0.125(6) Uani 1 1 d . U . . .
H60A H 0.429464 0.683222 0.516756 0.188 Uiso 1 1 calc R U . . .
H60B H 0.372123 0.666638 0.544936 0.188 Uiso 1 1 calc R U . . .
H60C H 0.396306 0.755348 0.536686 0.188 Uiso 1 1 calc R U . . .
C62 C 0.620(2) 0.5578(18) 0.4812(8) 0.173(9) Uani 1 1 d . U . . .
H62A H 0.595852 0.543318 0.459779 0.260 Uiso 1 1 calc R U . . .
H62B H 0.675887 0.540157 0.483398 0.260 Uiso 1 1 calc R U . . .
H62C H 0.618324 0.615294 0.483846 0.260 Uiso 1 1 calc R U . . .
O26 O 0.3390(15) 0.6384(14) 0.4796(6) 0.182(6) Uani 1 1 d . U . . .
C57 C 0.327(2) 0.5668(17) 0.4311(8) 0.166(9) Uani 1 1 d . U . . .
H57A H 0.331115 0.586849 0.409172 0.248 Uiso 1 1 calc R U . . .
H57B H 0.305277 0.512882 0.429954 0.248 Uiso 1 1 calc R U . . .
H57C H 0.379278 0.566519 0.443050 0.248 Uiso 1 1 calc R U . . .
O27 O 0.6244(11) 0.4386(12) 0.5116(4) 0.146(4) Uani 1 1 d . U . . .
C66 C 0.565(2) 0.5099(17) 0.5128(7) 0.158(6) Uani 1 1 d . U . . .
H66A H 0.568665 0.538298 0.533744 0.189 Uiso 1 1 calc R U . . .
H66B H 0.509108 0.496588 0.505625 0.189 Uiso 1 1 calc R U . . .
C64 C 0.5900(16) 0.3906(16) 0.5378(6) 0.132(5) Uani 1 1 d . U . . .
H64A H 0.531898 0.383303 0.532869 0.159 Uiso 1 1 calc R U . . .
H64B H 0.599228 0.417330 0.558987 0.159 Uiso 1 1 calc R U . . .
C59 C 0.311(2) 0.7089(19) 0.5031(7) 0.158(7) Uani 1 1 d . U . . .
H59A H 0.307546 0.760752 0.492019 0.190 Uiso 1 1 calc R U . . .
H59B H 0.260924 0.696754 0.512684 0.190 Uiso 1 1 calc R U . . .
C58 C 0.263(2) 0.627(2) 0.4510(9) 0.189(7) Uani 1 1 d . U . . .
H58A H 0.246946 0.676465 0.439191 0.227 Uiso 1 1 calc R U . . .
H58B H 0.215788 0.599704 0.458544 0.227 Uiso 1 1 calc R U . . .
C65 C 0.6349(15) 0.3067(16) 0.5384(6) 0.139(7) Uani 1 1 d . U . . .
H65A H 0.616787 0.276469 0.519041 0.209 Uiso 1 1 calc R U . . .
H65B H 0.622898 0.277297 0.557773 0.209 Uiso 1 1 calc R U . . .
H65C H 0.692558 0.315359 0.538807 0.209 Uiso 1 1 calc R U . . .
O18A O 0.3286(8) 0.7852(8) 0.6189(4) 0.046(3) Uani 0.437(17) 1 d . U P A 2

loop_
_atom_site_aniso_label
_atom_site_aniso_U_11
_atom_site_aniso_U_22
_atom_site_aniso_U_33
_atom_site_aniso_U_23
_atom_site_aniso_U_13
_atom_site_aniso_U_12
Br01 0.0711(6) 0.0508(5) 0.0478(5) 0.0128(4) 0.0062(4) -0.0059(5)
Br02 0.0901(8) 0.0559(6) 0.0462(5) 0.0056(4) 0.0098(5) 0.0240(5)
Br03 0.0670(6) 0.0660(6) 0.0642(6) -0.0172(5) 0.0234(5) -0.0048(5)
Br04 0.0613(6) 0.0747(7) 0.0543(6) -0.0097(5) 0.0006(5) 0.0146(5)
Br05 0.0732(7) 0.0919(9) 0.0475(5) 0.0022(5) 0.0085(5) -0.0365(6)
Br06 0.0480(5) 0.1332(12) 0.0521(6) -0.0098(7) 0.0086(4) 0.0076(7)
Br07 0.0965(9) 0.0591(6) 0.0730(7) -0.0273(6) -0.0274(7) 0.0097(6)
Fe08 0.0419(6) 0.0327(6) 0.0409(7) -0.0045(5) -0.0030(5) 0.0044(5)
Fe09 0.0430(7) 0.0457(7) 0.0449(7) -0.0162(6) 0.0103(6) -0.0035(6)
Br0A 0.1157(13) 0.0856(10) 0.1168(13) 0.0614(10) 0.0082(10) -0.0215(9)
P00B 0.0501(12) 0.0418(10) 0.0478(11) 0.0035(9) 0.0000(9) -0.0171(9)
P00C 0.0467(11) 0.0411(10) 0.0593(13) -0.0135(9) -0.0072(10) 0.0113(9)
O14 0.040(3) 0.039(3) 0.038(3) 0.001(2) 0.003(2) -0.002(2)
O19 0.040(3) 0.030(2) 0.049(3) 0.000(2) 0.000(2) -0.008(2)
F00F 0.061(3) 0.050(3) 0.059(3) 0.000(2) -0.010(3) -0.021(2)
O15 0.041(3) 0.039(3) 0.041(3) 0.006(2) 0.003(2) 0.003(2)
F00H 0.052(3) 0.057(3) 0.080(4) -0.017(3) -0.003(3) -0.003(3)
F00I 0.064(3) 0.059(3) 0.061(3) 0.009(3) 0.003(3) -0.027(3)
F00J 0.061(3) 0.050(3) 0.063(3) -0.007(2) -0.004(3) 0.009(3)
F00K 0.049(3) 0.051(3) 0.068(3) -0.001(3) -0.009(3) 0.009(2)
F00L 0.062(3) 0.051(3) 0.052(3) 0.008(2) -0.001(2) -0.022(3)
F00M 0.059(3) 0.055(3) 0.064(3) 0.007(3) 0.001(3) -0.005(3)
F00N 0.054(3) 0.064(3) 0.058(3) -0.014(3) -0.011(3) 0.022(3)
F00O 0.056(3) 0.053(3) 0.074(4) -0.023(3) -0.005(3) 0.018(3)
O17 0.039(3) 0.033(3) 0.051(3) 0.006(2) -0.001(2) -0.004(2)
O13 0.056(3) 0.032(3) 0.046(3) -0.002(2) 0.005(3) 0.005(2)
O16 0.042(3) 0.031(2) 0.053(3) 0.003(2) 0.005(2) -0.003(2)
F00S 0.064(3) 0.049(3) 0.057(3) -0.016(2) -0.006(3) 0.019(3)
O20 0.042(3) 0.039(3) 0.044(3) 0.004(2) 0.004(2) 0.001(2)
F00U 0.065(3) 0.060(3) 0.050(3) -0.002(2) -0.001(3) -0.028(3)
O00V 0.034(3) 0.056(3) 0.050(3) -0.003(3) 0.002(2) -0.007(2)
F00W 0.059(3) 0.051(3) 0.087(4) -0.004(3) 0.007(3) -0.008(3)
O00X 0.046(3) 0.039(3) 0.063(3) 0.007(3) 0.000(3) -0.010(2)
O00Y 0.066(4) 0.034(3) 0.067(4) -0.004(3) -0.008(3) 0.011(3)
O00Z 0.039(3) 0.035(3) 0.073(4) 0.013(3) -0.009(3) 0.003(2)
N42 0.040(3) 0.035(3) 0.039(3) 0.005(3) 0.007(3) 0.002(3)
O011 0.038(3) 0.035(3) 0.084(4) 0.006(3) 0.000(3) -0.004(2)
O012 0.041(3) 0.043(3) 0.087(4) 0.026(3) 0.000(3) 0.000(2)
C52 0.042(4) 0.030(3) 0.045(4) 0.000(3) 0.003(3) -0.001(3)
C43 0.037(3) 0.025(3) 0.047(4) 0.002(3) -0.004(3) -0.004(3)
N015 0.035(3) 0.041(3) 0.045(3) 0.006(3) 0.001(3) 0.003(3)
C44 0.050(4) 0.034(3) 0.038(3) -0.005(3) -0.001(3) -0.007(3)
C47 0.045(4) 0.033(3) 0.033(3) -0.002(3) -0.005(3) -0.007(3)
C018 0.053(4) 0.045(4) 0.038(3) 0.006(3) -0.004(3) -0.006(3)
C50 0.044(3) 0.027(3) 0.040(3) 0.003(3) -0.008(3) 0.000(3)
C53 0.044(4) 0.037(3) 0.041(4) 0.006(3) 0.005(3) 0.001(3)
C51 0.043(4) 0.040(4) 0.041(4) 0.003(3) -0.007(3) 0.002(3)
C48 0.053(4) 0.043(4) 0.037(4) 0.005(3) -0.008(3) -0.004(3)
C49 0.037(3) 0.047(4) 0.038(3) 0.006(3) 0.000(3) 0.003(3)
C45 0.046(4) 0.036(4) 0.050(4) 0.003(3) 0.003(3) -0.002(3)
N01F 0.059(4) 0.051(4) 0.037(3) 0.003(3) 0.000(3) -0.008(3)
C46 0.040(4) 0.042(4) 0.041(4) 0.002(3) -0.005(3) 0.000(3)
N01H 0.060(4) 0.059(4) 0.045(4) 0.002(3) 0.008(3) -0.004(3)
C01I 0.042(4) 0.038(4) 0.055(4) 0.000(3) -0.002(3) 0.002(3)
C01J 0.043(3) 0.032(3) 0.040(3) -0.001(3) 0.006(3) 0.002(3)
C01K 0.037(3) 0.033(3) 0.041(3) 0.002(3) 0.014(3) 0.000(3)
C01L 0.039(3) 0.031(3) 0.041(4) 0.000(3) -0.001(3) -0.001(3)
C01M 0.063(4) 0.052(4) 0.035(4) 0.001(3) -0.005(3) 0.005(4)
C01N 0.061(4) 0.037(4) 0.047(4) -0.002(3) 0.021(3) -0.005(3)
C01O 0.047(4) 0.037(4) 0.047(4) -0.011(3) 0.008(3) -0.006(3)
C01P 0.068(5) 0.035(4) 0.058(4) -0.001(3) -0.014(4) 0.010(4)
C01Q 0.043(4) 0.036(3) 0.044(4) 0.005(3) 0.007(3) 0.010(3)
C01R 0.047(4) 0.043(4) 0.046(4) -0.010(3) 0.008(3) -0.008(3)
C01S 0.044(4) 0.049(4) 0.051(4) 0.009(3) 0.007(3) 0.009(3)
C01T 0.047(4) 0.043(4) 0.046(4) 0.005(3) 0.000(3) 0.011(3)
C01U 0.053(4) 0.045(4) 0.047(4) 0.003(3) -0.011(3) 0.008(3)
C01V 0.040(3) 0.029(3) 0.057(4) 0.002(3) -0.011(3) -0.001(3)
C01W 0.039(4) 0.035(3) 0.046(4) 0.004(3) -0.005(3) -0.009(3)
C01X 0.043(4) 0.049(4) 0.046(4) -0.006(3) -0.003(3) -0.001(3)
C01Y 0.047(4) 0.047(4) 0.038(4) -0.005(3) 0.000(3) -0.013(3)
C01Z 0.040(4) 0.048(4) 0.046(4) 0.004(3) -0.002(3) 0.008(3)
C020 0.039(4) 0.056(4) 0.044(4) 0.004(3) -0.006(3) 0.005(3)
C021 0.055(4) 0.036(3) 0.047(4) -0.002(3) 0.002(3) -0.004(3)
C022 0.069(5) 0.061(5) 0.042(4) 0.001(4) -0.002(4) 0.010(4)
C023 0.046(4) 0.038(3) 0.042(4) 0.003(3) -0.006(3) 0.002(3)
C024 0.047(4) 0.041(4) 0.047(4) 0.002(3) -0.011(3) 0.000(3)
C025 0.059(4) 0.049(4) 0.044(4) 0.001(3) 0.005(3) 0.012(4)
C026 0.055(4) 0.050(4) 0.078(5) 0.015(4) -0.002(4) 0.013(4)
C027 0.054(4) 0.040(4) 0.051(4) -0.001(3) 0.007(4) -0.005(3)
C028 0.058(4) 0.055(4) 0.044(4) 0.007(3) -0.002(4) 0.017(4)
C029 0.037(3) 0.041(4) 0.047(4) 0.000(3) 0.000(3) 0.001(3)
C02A 0.064(5) 0.034(4) 0.057(4) -0.008(3) 0.000(4) 0.008(3)
O22 0.061(4) 0.079(5) 0.124(6) 0.032(4) -0.002(4) -0.010(4)
C02C 0.062(5) 0.046(4) 0.058(4) -0.016(4) -0.011(4) 0.019(4)
C02D 0.045(4) 0.030(3) 0.050(4) 0.009(3) -0.005(3) -0.002(3)
C02E 0.055(4) 0.070(5) 0.043(4) -0.007(4) 0.002(4) 0.003(4)
C02F 0.040(4) 0.040(4) 0.073(5) 0.004(4) 0.004(4) -0.003(3)
C02G 0.044(4) 0.035(3) 0.053(4) 0.004(3) 0.007(3) 0.006(3)
N44 0.061(4) 0.076(5) 0.057(4) 0.023(4) -0.012(4) -0.007(4)
C02I 0.047(4) 0.036(4) 0.058(4) -0.008(3) 0.001(3) -0.001(3)
C02J 0.046(4) 0.038(4) 0.049(4) -0.003(3) 0.001(3) -0.004(3)
C02K 0.062(5) 0.054(4) 0.050(4) -0.015(4) 0.002(4) 0.012(4)
C02L 0.058(4) 0.028(3) 0.056(4) -0.001(3) -0.017(4) -0.005(3)
N43 0.078(5) 0.080(5) 0.061(4) 0.016(4) -0.006(4) -0.004(4)
C02N 0.038(3) 0.033(3) 0.045(4) -0.001(3) 0.007(3) 0.001(3)
C02O 0.037(4) 0.057(4) 0.055(4) 0.003(4) -0.003(3) -0.012(3)
C02Q 0.048(4) 0.039(4) 0.056(4) 0.008(3) 0.011(4) 0.002(3)
C02R 0.068(5) 0.038(4) 0.057(4) -0.005(3) 0.002(4) 0.011(4)
C02S 0.057(4) 0.038(4) 0.045(4) 0.003(3) 0.014(3) 0.012(3)
C02T 0.046(4) 0.058(4) 0.039(4) 0.013(3) 0.004(3) 0.000(3)
C02U 0.063(5) 0.041(4) 0.056(4) 0.008(4) 0.000(4) -0.005(4)
C02V 0.047(4) 0.037(3) 0.042(4) 0.000(3) 0.009(3) 0.003(3)
O18 0.048(5) 0.050(5) 0.064(5) 0.004(4) 0.001(4) -0.006(4)
C02X 0.068(5) 0.049(4) 0.067(5) -0.010(4) -0.016(4) -0.002(4)
C02Y 0.058(5) 0.042(4) 0.080(5) 0.018(4) -0.002(4) -0.014(4)
C02Z 0.060(4) 0.052(4) 0.045(4) 0.003(3) -0.001(4) -0.021(4)
C030 0.045(4) 0.040(4) 0.090(6) 0.011(4) -0.017(4) 0.004(3)
C031 0.062(6) 0.066(6) 0.046(5) 0.002(4) 0.001(4) -0.004(5)
C032 0.071(5) 0.053(4) 0.045(4) -0.013(4) -0.017(4) 0.010(4)
C033 0.061(4) 0.045(4) 0.047(4) 0.012(3) 0.009(4) 0.003(4)
C034 0.046(4) 0.037(4) 0.060(4) 0.016(3) 0.007(4) 0.006(3)
C035 0.089(6) 0.072(5) 0.054(5) -0.004(4) 0.000(5) 0.005(5)
C036 0.041(4) 0.069(5) 0.048(4) 0.000(4) 0.005(3) 0.001(4)
C037 0.058(4) 0.042(4) 0.055(4) -0.001(3) -0.017(4) 0.004(4)
C038 0.055(4) 0.053(4) 0.045(4) 0.003(3) 0.011(4) 0.003(4)
C039 0.082(5) 0.072(4) 0.046(4) 0.000(4) -0.006(4) 0.016(4)
C03A 0.070(5) 0.104(6) 0.053(5) -0.017(5) 0.009(4) -0.020(5)
C03B 0.047(4) 0.078(5) 0.044(4) 0.003(4) 0.002(3) 0.013(4)
C03C 0.080(6) 0.068(5) 0.046(4) -0.003(4) -0.006(4) -0.007(5)
C03D 0.063(4) 0.071(5) 0.044(4) -0.001(4) 0.011(4) -0.018(4)
O21 0.082(5) 0.079(5) 0.151(7) -0.017(5) -0.019(5) 0.005(4)
C03F 0.070(5) 0.054(4) 0.059(5) 0.012(4) -0.001(4) -0.018(4)
C03G 0.069(5) 0.076(5) 0.048(4) 0.012(4) -0.001(4) 0.017(4)
C03H 0.071(5) 0.080(5) 0.044(4) 0.009(4) 0.001(4) 0.018(4)
C03I 0.068(5) 0.058(5) 0.095(6) 0.023(5) -0.001(5) -0.015(4)
C03J 0.052(5) 0.086(6) 0.071(5) -0.020(5) 0.017(4) 0.004(4)
C03K 0.058(5) 0.075(5) 0.053(4) 0.015(4) 0.015(4) 0.011(4)
C03L 0.055(5) 0.074(5) 0.077(5) -0.010(5) -0.014(4) -0.007(4)
C03M 0.060(5) 0.082(6) 0.090(6) -0.023(5) 0.021(5) 0.020(5)
C03N 0.077(5) 0.084(6) 0.041(4) 0.002(4) 0.005(4) -0.019(5)
C03O 0.069(5) 0.082(6) 0.065(5) -0.010(5) 0.015(4) -0.017(5)
C03P 0.089(6) 0.089(6) 0.045(4) 0.000(4) 0.004(4) -0.025(5)
C03R 0.056(4) 0.058(4) 0.100(6) 0.029(4) -0.015(4) -0.009(4)
C03S 0.069(5) 0.092(6) 0.065(5) -0.015(5) 0.017(5) -0.019(5)
C03T 0.058(5) 0.048(4) 0.089(6) 0.007(4) -0.004(5) -0.004(4)
C03V 0.059(5) 0.102(6) 0.080(6) -0.007(5) 0.030(5) -0.007(5)
C03W 0.067(5) 0.091(6) 0.056(5) 0.024(4) 0.028(4) 0.020(5)
C03X 0.087(9) 0.139(11) 0.072(8) -0.003(8) 0.017(7) -0.046(8)
C03Y 0.073(5) 0.121(6) 0.074(5) 0.006(5) 0.035(5) 0.010(5)
C03Z 0.081(6) 0.086(6) 0.129(7) 0.013(6) -0.004(6) -0.019(5)
C042 0.100(7) 0.096(7) 0.148(8) -0.003(7) -0.019(7) -0.017(6)
C54 0.068(5) 0.075(5) 0.044(4) 0.002(4) -0.001(4) 0.013(4)
C55 0.073(5) 0.050(4) 0.082(5) 0.000(4) -0.020(4) 0.017(4)
C56 0.074(6) 0.116(7) 0.092(6) -0.032(6) 0.030(5) 0.016(6)
C60 0.121(12) 0.136(13) 0.118(12) 0.049(10) 0.005(10) -0.039(10)
C62 0.179(16) 0.149(15) 0.190(17) -0.027(14) 0.007(15) 0.049(14)
O26 0.189(9) 0.182(9) 0.172(9) 0.009(8) -0.002(8) -0.006(8)
C57 0.190(17) 0.128(14) 0.177(16) -0.005(13) 0.003(15) -0.009(14)
O27 0.138(8) 0.161(8) 0.137(7) -0.022(7) -0.003(7) 0.004(7)
C66 0.162(10) 0.151(9) 0.155(10) -0.028(8) -0.019(8) 0.004(8)
C64 0.123(9) 0.151(9) 0.122(9) -0.017(8) 0.006(8) -0.014(8)
C59 0.162(10) 0.159(10) 0.152(10) 0.022(8) 0.008(8) -0.015(9)
C58 0.194(11) 0.183(10) 0.187(11) 0.007(9) -0.006(9) 0.006(9)
C65 0.133(13) 0.151(14) 0.122(12) 0.031(11) -0.057(11) -0.026(11)
O18A 0.037(5) 0.038(5) 0.063(6) 0.009(5) 0.001(5) 0.004(4)

loop_
_atom_type_symbol
_atom_type_description
_atom_type_scat_dispersion_real
_atom_type_scat_dispersion_imag
_atom_type_scat_source
C C 0.0181 0.0091 'International Tables Vol C Tables 4.2.6.8 and 6.1.1.4'
H H 0.0000 0.0000 'International Tables Vol C Tables 4.2.6.8 and 6.1.1.4'
Br Br -0.6763 1.2805 'International Tables Vol C Tables 4.2.6.8 and 6.1.1.4'
F F 0.0727 0.0534 'International Tables Vol C Tables 4.2.6.8 and 6.1.1.4'
Fe Fe -1.1336 3.1974 'International Tables Vol C Tables 4.2.6.8 and 6.1.1.4'
N N 0.0311 0.0180 'International Tables Vol C Tables 4.2.6.8 and 6.1.1.4'
O O 0.0492 0.0322 'International Tables Vol C Tables 4.2.6.8 and 6.1.1.4'
P P 0.2955 0.4335 'International Tables Vol C Tables 4.2.6.8 and 6.1.1.4'

loop_
_geom_angle_atom_site_label_1
_geom_angle_atom_site_label_2
_geom_angle_atom_site_label_3
_geom_angle
_geom_angle_site_symmetry_1
_geom_angle_site_symmetry_3
_geom_angle_publ_flag
C01J Fe08 C01N 68.8(3) . . ?
C01J Fe08 C01O 41.1(3) . . ?
C01J Fe08 C01P 107.1(4) . . ?
C01J Fe08 C01S 41.3(4) . . ?
C01J Fe08 C02C 119.8(4) . . ?
C01J Fe08 C02K 154.5(4) . . ?
C01J Fe08 C02S 69.1(3) . . ?
C01J Fe08 C02X 124.5(4) . . ?
C01J Fe08 C032 162.9(4) . . ?
C01N Fe08 C01O 40.7(4) . . ?
C01N Fe08 C01S 68.2(4) . . ?
C01N Fe08 C02C 125.3(4) . . ?
C01N Fe08 C02S 40.0(4) . . ?
C01O Fe08 C01S 68.9(4) . . ?
C01O Fe08 C02C 107.0(4) . . ?
C01O Fe08 C02S 68.4(4) . . ?
C01P Fe08 C01N 161.3(4) . . ?
C01P Fe08 C01O 124.3(4) . . ?
C01P Fe08 C01S 121.6(4) . . ?
C01P Fe08 C02C 39.6(5) . . ?
C01P Fe08 C02S 157.3(4) . . ?
C01P Fe08 C02X 41.3(4) . . ?
C01S Fe08 C02C 155.6(4) . . ?
C01S Fe08 C02S 40.8(4) . . ?
C02K Fe08 C01N 107.5(4) . . ?
C02K Fe08 C01O 119.5(4) . . ?
C02K Fe08 C01P 67.9(5) . . ?
C02K Fe08 C01S 162.7(4) . . ?
C02K Fe08 C02C 40.5(4) . . ?
C02K Fe08 C02S 125.2(4) . . ?
C02K Fe08 C02X 69.3(5) . . ?
C02K Fe08 C032 41.0(4) . . ?
C02S Fe08 C02C 161.9(4) . . ?
C02X Fe08 C01N 156.0(4) . . ?
C02X Fe08 C01O 161.8(4) . . ?
C02X Fe08 C01S 107.4(5) . . ?
C02X Fe08 C02C 68.6(5) . . ?
C02X Fe08 C02S 121.2(4) . . ?
C032 Fe08 C01N 120.3(4) . . ?
C032 Fe08 C01O 154.8(4) . . ?
C032 Fe08 C01P 69.0(4) . . ?
C032 Fe08 C01S 125.5(4) . . ?
C032 Fe08 C02C 68.5(4) . . ?
C032 Fe08 C02S 107.7(4) . . ?
C032 Fe08 C02X 41.7(5) . . ?
C01K Fe09 C01X 69.0(3) . . ?
C01K Fe09 C025 67.7(4) . . ?
C01K Fe09 C02J 41.5(3) . . ?
C01K Fe09 C03J 107.6(4) . . ?
C01K Fe09 C03M 116.8(5) . . ?
C01K Fe09 C03V 125.7(5) . . ?
C01X Fe09 C03M 124.9(5) . . ?
C025 Fe09 C01X 39.7(4) . . ?
C025 Fe09 C03M 163.4(5) . . ?
C02J Fe09 C01X 40.8(4) . . ?
C02J Fe09 C025 67.5(4) . . ?
C02J Fe09 C03J 125.9(5) . . ?
C02J Fe09 C03M 104.5(5) . . ?
C02V Fe09 C01K 40.8(3) . . ?
C02V Fe09 C01X 68.5(4) . . ?
C02V Fe09 C025 40.2(4) . . ?
C02V Fe09 C02J 69.0(4) . . ?
C02V Fe09 C03J 120.4(4) . . ?
C02V Fe09 C03M 152.6(5) . . ?
C02V Fe09 C03V 109.1(5) . . ?
C03J Fe09 C01X 163.2(5) . . ?
C03J Fe09 C025 155.7(5) . . ?
C03J Fe09 C03M 40.7(5) . . ?
C03V Fe09 C01X 156.1(5) . . ?
C03V Fe09 C025 123.1(6) . . ?
C03V Fe09 C02J 162.5(5) . . ?
C03V Fe09 C03J 38.9(6) . . ?
C03V Fe09 C03M 68.7(6) . . ?
C03Y Fe09 C01K 168.0(6) . . ?
C03Y Fe09 C01X 117.9(6) . . ?
C03Y Fe09 C025 110.7(6) . . ?
C03Y Fe09 C02J 149.9(6) . . ?
C03Y Fe09 C02V 130.3(6) . . ?
C03Y Fe09 C03J 68.7(6) . . ?
C03Y Fe09 C03M 68.4(7) . . ?
C03Y Fe09 C03V 44.3(7) . . ?
C03Y Fe09 C56 38.4(7) . . ?
C56 Fe09 C01K 151.7(6) . . ?
C56 Fe09 C01X 109.0(6) . . ?
C56 Fe09 C025 129.8(6) . . ?
C56 Fe09 C02J 118.1(6) . . ?
C56 Fe09 C02V 166.8(6) . . ?
C56 Fe09 C03J 65.7(6) . . ?
C56 Fe09 C03M 39.6(7) . . ?
C56 Fe09 C03V 67.6(7) . . ?
F00F P00B F00I 89.8(3) . . ?
F00F P00B F00L 90.3(3) . . ?
F00F P00B F00M 89.5(4) . . ?
F00F P00B F00U 179.7(4) . . ?
F00F P00B F00W 90.2(4) . . ?
F00L P00B F00I 179.8(5) . . ?
F00M P00B F00I 90.0(4) . . ?
F00M P00B F00L 89.7(3) . . ?
F00U P00B F00I 90.5(3) . . ?
F00U P00B F00L 89.4(3) . . ?
F00U P00B F00M 90.5(4) . . ?
F00U P00B F00W 89.8(4) . . ?
F00W P00B F00I 90.0(4) . . ?
F00W P00B F00L 90.3(4) . . ?
F00W P00B F00M 179.8(5) . . ?
F00H P00C F00J 179.1(4) . . ?
F00H P00C F00N 89.9(4) . . ?
F00H P00C F00O 90.0(4) . . ?
F00H P00C F00S 90.3(4) . . ?
F00J P00C F00N 89.3(4) . . ?
F00J P00C F00S 89.8(3) . . ?
F00K P00C F00H 90.4(4) . . ?
F00K P00C F00J 90.4(3) . . ?
F00K P00C F00N 179.4(4) . . ?
F00K P00C F00O 89.3(3) . . ?
F00K P00C F00S 90.9(3) . . ?
F00O P00C F00J 89.8(4) . . ?
F00O P00C F00N 90.2(3) . . ?
F00O P00C F00S 179.6(4) . . ?
F00S P00C F00N 89.6(3) . . ?
C47 O14 C029 115.8(6) . . ?
C50 O19 C01W 117.3(7) . . ?
C01Q O15 C46 111.8(6) . . ?
C43 O17 C45 117.9(6) . . ?
C021 O13 C02A 115.8(7) . . ?
C02G O16 C027 112.1(7) . . ?
C49 O20 C02Q 117.0(7) . . ?
C020 O00V C02O 114.6(7) . . ?
C02D O00X C02Y 117.0(8) . . ?
C026 O00Y C02R 115.5(7) . . ?
C01V O00Z C030 117.7(8) . . ?
H42A N42 H42B 107.9 . . ?
C52 N42 H42A 109.2 . . ?
C52 N42 H42B 109.2 . . ?
C53 N42 H42A 109.2 . . ?
C53 N42 H42B 109.2 . . ?
C53 N42 C52 112.1(6) . . ?
C02F O011 C01I 112.1(7) . . ?
C03T O012 C034 117.4(8) . . ?
N42 C52 H52A 109.3 . . ?
N42 C52 H52B 109.3 . . ?
H52A C52 H52B 108.0 . . ?
C01J C52 N42 111.4(6) . . ?
C01J C52 H52A 109.3 . . ?
C01J C52 H52B 109.3 . . ?
O17 C43 C01L 125.3(7) . . ?
O17 C43 C01V 115.8(7) . . ?
C01L C43 C01V 118.9(8) . . ?
H01G N015 H01H 107.9 . . ?
C01Z N015 H01G 109.2 . . ?
C01Z N015 H01H 109.2 . . ?
C01Z N015 C02N 112.2(7) . . ?
C02N N015 H01G 109.2 . . ?
C02N N015 H01H 109.2 . . ?
C01L C44 Br01 116.8(6) . . ?
C01R C44 Br01 123.0(7) . . ?
C01R C44 C01L 120.1(8) . . ?
O14 C47 C01Y 124.6(8) . . ?
O14 C47 C021 115.3(8) . . ?
C01Y C47 C021 120.1(8) . . ?
C48 C018 N01F 116.3(8) . . ?
C48 C018 C038 119.1(9) . . ?
C038 C018 N01F 124.6(9) . . ?
O19 C50 C51 124.2(7) . . ?
O19 C50 C02D 115.3(8) . . ?
C51 C50 C02D 120.5(8) . . ?
N42 C53 H53A 109.4 . . ?
N42 C53 H53B 109.4 . . ?
N42 C53 C02T 111.3(7) . . ?
H53A C53 H53B 108.0 . . ?
C02T C53 H53A 109.4 . . ?
C02T C53 H53B 109.4 . . ?
C50 C51 H51 119.9 . . ?
C50 C51 C01U 120.3(8) . . ?
C01U C51 H51 119.9 . . ?
C018 C48 H48 119.8 . . ?
C018 C48 C024 120.4(8) . . ?
C024 C48 H48 119.8 . . ?
O20 C49 C01T 124.4(8) . . ?
O20 C49 C020 115.8(8) . . ?
C01T C49 C020 119.8(8) . . ?
O17 C45 H45A 110.1 . . ?
O17 C45 H45B 110.1 . . ?
O17 C45 C027 107.9(7) . . ?
H45A C45 H45B 108.4 . . ?
C027 C45 H45A 110.1 . . ?
C027 C45 H45B 110.1 . . ?
N01H N01F C018 112.4(8) . . ?
O15 C46 H46A 110.3 . . ?
O15 C46 H46B 110.3 . . ?
O15 C46 C029 107.1(7) . . ?
H46A C46 H46B 108.6 . . ?
C029 C46 H46A 110.3 . . ?
C029 C46 H46B 110.3 . . ?
N01F N01H C03D 114.5(9) . . ?
O011 C01I H01C 109.0 . . ?
O011 C01I H01D 109.0 . . ?
O011 C01I C01W 112.9(8) . . ?
H01C C01I H01D 107.8 . . ?
C01W C01I H01C 109.0 . . ?
C01W C01I H01D 109.0 . . ?
C52 C01J Fe08 125.2(5) . . ?
C01O C01J Fe08 70.2(5) . . ?
C01O C01J C52 126.2(8) . . ?
C01O C01J C01S 107.8(7) . . ?
C01S C01J Fe08 70.3(5) . . ?
C01S C01J C52 126.0(8) . . ?
C02J C01K Fe09 69.5(5) . . ?
C02J C01K C02N 125.4(7) . . ?
C02N C01K Fe09 122.4(6) . . ?
C02V C01K Fe09 69.5(5) . . ?
C02V C01K C02J 107.5(8) . . ?
C02V C01K C02N 126.9(8) . . ?
C43 C01L H01L 120.0 . . ?
C44 C01L C43 120.1(8) . . ?
C44 C01L H01L 120.0 . . ?
C022 C01M C031 120.3(9) . . ?
C022 C01M C03C 118.3(10) . . ?
C03C C01M C031 121.3(10) . . ?
Fe08 C01N H01N 126.3 . . ?
C01O C01N Fe08 69.7(5) . . ?
C01O C01N H01N 125.4 . . ?
C02S C01N Fe08 70.2(5) . . ?
C02S C01N H01N 125.4 . . ?
C02S C01N C01O 109.2(8) . . ?
Fe08 C01O H01O 127.0 . . ?
C01J C01O Fe08 68.7(5) . . ?
C01J C01O H01O 126.3 . . ?
C01N C01O Fe08 69.6(5) . . ?
C01N C01O C01J 107.4(8) . . ?
C01N C01O H01O 126.3 . . ?
Fe08 C01P H01P 125.9 . . ?
C02C C01P Fe08 71.1(6) . . ?
C02C C01P H01P 125.2 . . ?
C02C C01P C02X 109.6(10) . . ?
C02X C01P Fe08 69.4(6) . . ?
C02X C01P H01P 125.2 . . ?
O15 C01Q H01A 110.6 . . ?
O15 C01Q H01B 110.6 . . ?
O15 C01Q C02G 105.8(7) . . ?
H01A C01Q H01B 108.7 . . ?
C02G C01Q H01A 110.6 . . ?
C02G C01Q H01B 110.6 . . ?
C44 C01R Br03 120.5(7) . . ?
C44 C01R C02I 121.8(9) . . ?
C02I C01R Br03 117.6(7) . . ?
Fe08 C01S H01S 127.2 . . ?
C01J C01S Fe08 68.4(5) . . ?
C01J C01S H01S 126.3 . . ?
C02S C01S Fe08 69.6(5) . . ?
C02S C01S C01J 107.4(8) . . ?
C02S C01S H01S 126.3 . . ?
C49 C01T H01T 120.5 . . ?
C49 C01T C028 119.1(9) . . ?
C028 C01T H01T 120.5 . . ?
C51 C01U Br04 118.7(7) . . ?
C037 C01U Br04 122.7(8) . . ?
C037 C01U C51 118.5(10) . . ?
O00Z C01V C43 115.9(8) . . ?
O00Z C01V C02I 124.1(8) . . ?
C02I C01V C43 120.0(8) . . ?
O19 C01W C01I 107.1(7) . . ?
O19 C01W H01E 110.3 . . ?
O19 C01W H01F 110.3 . . ?
C01I C01W H01E 110.3 . . ?
C01I C01W H01F 110.3 . . ?
H01E C01W H01F 108.5 . . ?
Fe09 C01X H01X 127.3 . . ?
C025 C01X Fe09 69.6(6) . . ?
C025 C01X H01X 126.8 . . ?
C025 C01X C02J 106.4(8) . . ?
C02J C01X Fe09 67.8(5) . . ?
C02J C01X H01X 126.8 . . ?
C47 C01Y H01Y 119.6 . . ?
C02Z C01Y C47 120.9(9) . . ?
C02Z C01Y H01Y 119.6 . . ?
N015 C01Z H01I 109.5 . . ?
N015 C01Z H01J 109.5 . . ?
H01I C01Z H01J 108.1 . . ?
C023 C01Z N015 110.6(7) . . ?
C023 C01Z H01I 109.5 . . ?
C023 C01Z H01J 109.5 . . ?
O00V C020 C49 115.6(8) . . ?
O00V C020 C036 124.7(9) . . ?
C036 C020 C49 119.7(9) . . ?
O13 C021 C47 116.6(8) . . ?
O13 C021 C02U 123.3(9) . . ?
C47 C021 C02U 120.1(9) . . ?
C01M C022 H022 119.8 . . ?
C01M C022 C03G 120.5(11) . . ?
C03G C022 H022 119.8 . . ?
C024 C023 C01Z 120.7(8) . . ?
C033 C023 C01Z 121.1(8) . . ?
C033 C023 C024 118.2(9) . . ?
C48 C024 C023 120.3(9) . . ?
C48 C024 H024 119.9 . . ?
C023 C024 H024 119.9 . . ?
Fe09 C025 H025 127.9 . . ?
C01X C025 Fe09 70.6(5) . . ?
C01X C025 H025 125.0 . . ?
C02V C025 Fe09 68.2(5) . . ?
C02V C025 C01X 110.1(8) . . ?
C02V C025 H025 125.0 . . ?
O00Y C026 H02A 108.3 . . ?
O00Y C026 H02B 108.3 . . ?
O00Y C026 C55 115.8(9) . . ?
H02A C026 H02B 107.4 . . ?
C55 C026 H02A 108.3 . . ?
C55 C026 H02B 108.3 . . ?
O16 C027 C45 110.2(7) . . ?
O16 C027 H02C 109.6 . . ?
O16 C027 H02D 109.6 . . ?
C45 C027 H02C 109.6 . . ?
C45 C027 H02D 109.6 . . ?
H02C C027 H02D 108.1 . . ?
C01T C028 Br02 115.9(8) . . ?
C03B C028 Br02 122.7(8) . . ?
C03B C028 C01T 121.4(10) . . ?
O14 C029 C46 108.9(7) . . ?
O14 C029 H02E 109.9 . . ?
O14 C029 H02F 109.9 . . ?
C46 C029 H02E 109.9 . . ?
C46 C029 H02F 109.9 . . ?
H02E C029 H02F 108.3 . . ?
O13 C02A H02G 110.5 . . ?
O13 C02A H02H 110.5 . . ?
O13 C02A C02R 106.1(8) . . ?
H02G C02A H02H 108.7 . . ?
C02R C02A H02G 110.5 . . ?
C02R C02A H02H 110.5 . . ?
C03Z O22 C03I 118.8(12) . . ?
Fe08 C02C H02X 127.9 . . ?
C01P C02C Fe08 69.3(5) . . ?
C01P C02C H02X 125.9 . . ?
C01P C02C C02K 108.1(9) . . ?
C02K C02C Fe08 68.5(5) . . ?
C02K C02C H02X 125.9 . . ?
O00X C02D C50 116.6(8) . . ?
O00X C02D C02L 124.5(8) . . ?
C02L C02D C50 118.8(9) . . ?
C02T C02E H02Y 118.8 . . ?
C02T C02E C54 122.3(11) . . ?
C54 C02E H02Y 118.8 . . ?
O011 C02F H02N 110.1 . . ?
O011 C02F H02O 110.1 . . ?
O011 C02F C03T 108.1(8) . . ?
H02N C02F H02O 108.4 . . ?
C03T C02F H02N 110.1 . . ?
C03T C02F H02O 110.1 . . ?
O16 C02G C01Q 109.4(7) . . ?
O16 C02G H02I 109.8 . . ?
O16 C02G H02J 109.8 . . ?
C01Q C02G H02I 109.8 . . ?
C01Q C02G H02J 109.8 . . ?
H02I C02G H02J 108.3 . . ?
N43 N44 C03H 106.1(11) . . ?
C01R C02I C01V 119.0(8) . . ?
C01R C02I H02K 120.5 . . ?
C01V C02I H02K 120.5 . . ?
Fe09 C02J H2 125.3 . . ?
C01K C02J Fe09 68.9(5) . . ?
C01K C02J H2 126.0 . . ?
C01X C02J Fe09 71.4(5) . . ?
C01X C02J C01K 108.1(8) . . ?
C01X C02J H2 126.0 . . ?
Fe08 C02K H02Z 125.2 . . ?
C02C C02K Fe08 71.0(6) . . ?
C02C C02K H02Z 125.6 . . ?
C02C C02K C032 108.8(10) . . ?
C032 C02K Fe08 69.8(6) . . ?
C032 C02K H02Z 125.6 . . ?
C02D C02L H02P 119.8 . . ?
C037 C02L C02D 120.4(8) . . ?
C037 C02L H02P 119.8 . . ?
N44 N43 C039 104.9(11) . . ?
N015 C02N H3 109.5 . . ?
N015 C02N H 109.5 . . ?
C01K C02N N015 110.9(7) . . ?
C01K C02N H3 109.5 . . ?
C01K C02N H 109.5 . . ?
H3 C02N H 108.0 . . ?
O00V C02O H02Q 110.2 . . ?
O00V C02O H02R 110.2 . . ?
O00V C02O C03L 107.7(8) . . ?
H02Q C02O H02R 108.5 . . ?
C03L C02O H02Q 110.2 . . ?
C03L C02O H02R 110.2 . . ?
O20 C02Q H02S 110.0 . . ?
O20 C02Q H02T 110.0 . . ?
O20 C02Q C034 108.5(7) . . ?
H02S C02Q H02T 108.4 . . ?
C034 C02Q H02S 110.0 . . ?
C034 C02Q H02T 110.0 . . ?
O00Y C02R C02A 112.3(8) . . ?
O00Y C02R H02L 109.1 . . ?
O00Y C02R H02M 109.1 . . ?
C02A C02R H02L 109.1 . . ?
C02A C02R H02M 109.1 . . ?
H02L C02R H02M 107.9 . . ?
Fe08 C02S H02 126.4 . . ?
C01N C02S Fe08 69.7(5) . . ?
C01N C02S C01S 108.2(8) . . ?
C01N C02S H02 125.9 . . ?
C01S C02S Fe08 69.5(5) . . ?
C01S C02S H02 125.9 . . ?
C02E C02T C53 121.4(8) . . ?
C02E C02T C03K 119.8(10) . . ?
C03K C02T C53 118.8(10) . . ?
C021 C02U H02U 121.1 . . ?
C03F C02U C021 117.7(10) . . ?
C03F C02U H02U 121.1 . . ?
Fe09 C02V H4 124.3 . . ?
C01K C02V Fe09 69.7(5) . . ?
C01K C02V H4 126.1 . . ?
C025 C02V Fe09 71.6(5) . . ?
C025 C02V C01K 107.9(8) . . ?
C025 C02V H4 126.1 . . ?
C55 O18 C03R 105.2(11) . . ?
Fe08 C02X H1 126.2 . . ?
C01P C02X Fe08 69.3(6) . . ?
C01P C02X H1 127.0 . . ?
C01P C02X C032 106.1(10) . . ?
C032 C02X Fe08 69.0(6) . . ?
C032 C02X H1 127.0 . . ?
O00X C02Y H02V 110.2 . . ?
O00X C02Y H02W 110.2 . . ?
O00X C02Y C03I 107.6(9) . . ?
H02V C02Y H02W 108.5 . . ?
C03I C02Y H02V 110.2 . . ?
C03I C02Y H02W 110.2 . . ?
C01Y C02Z Br05 119.8(8) . . ?
C01Y C02Z C03F 118.4(10) . . ?
C03F C02Z Br05 121.8(7) . . ?
O00Z C030 H03A 110.1 . . ?
O00Z C030 H03B 110.1 . . ?
O00Z C030 C03R 107.8(10) . . ?
H03A C030 H03B 108.5 . . ?
C03R C030 H03A 110.1 . . ?
C03R C030 H03B 110.1 . . ?
C01M C031 H03Q 109.5 . . ?
C01M C031 H03R 109.5 . . ?
C01M C031 H03S 109.5 . . ?
H03Q C031 H03R 109.5 . . ?
H03Q C031 H03S 109.5 . . ?
H03R C031 H03S 109.5 . . ?
Fe08 C032 H032 126.7 . . ?
C02K C032 Fe08 69.3(5) . . ?
C02K C032 C02X 107.3(9) . . ?
C02K C032 H032 126.3 . . ?
C02X C032 Fe08 69.3(6) . . ?
C02X C032 H032 126.3 . . ?
C023 C033 H033 119.9 . . ?
C038 C033 C023 120.3(9) . . ?
C038 C033 H033 119.9 . . ?
O012 C034 C02Q 111.9(8) . . ?
O012 C034 H03G 109.2 . . ?
O012 C034 H03H 109.2 . . ?
C02Q C034 H03G 109.2 . . ?
C02Q C034 H03H 109.2 . . ?
H03G C034 H03H 107.9 . . ?
C039 C035 H035 120.1 . . ?
C03C C035 H035 120.1 . . ?
C03C C035 C039 119.8(13) . . ?
C020 C036 H036 120.4 . . ?
C020 C036 C03B 119.2(10) . . ?
C03B C036 H036 120.4 . . ?
C01U C037 Br07 119.9(8) . . ?
C02L C037 Br07 118.6(7) . . ?
C02L C037 C01U 121.4(9) . . ?
C018 C038 H038 119.2 . . ?
C033 C038 C018 121.5(9) . . ?
C033 C038 H038 119.2 . . ?
C035 C039 N43 112.5(12) . . ?
C035 C039 C03G 119.6(11) . . ?
C03G C039 N43 127.8(12) . . ?
C03P C03A C03X 119.0(15) . . ?
C03S C03A C03P 119.4(12) . . ?
C03S C03A C03X 121.6(15) . . ?
C028 C03B Br06 122.8(8) . . ?
C028 C03B C036 120.8(9) . . ?
C036 C03B Br06 116.3(8) . . ?
C01M C03C H03T 118.6 . . ?
C035 C03C C01M 122.8(13) . . ?
C035 C03C H03T 118.6 . . ?
C03N C03D N01H 123.4(11) . . ?
C03O C03D N01H 113.9(10) . . ?
C03O C03D C03N 122.6(11) . . ?
C042 O21 C03L 120.2(15) . . ?
C02U C03F Br0A 115.0(9) . . ?
C02Z C03F Br0A 122.1(8) . . ?
C02Z C03F C02U 122.8(10) . . ?
C022 C03G C039 118.9(12) . . ?
C022 C03G H03U 120.5 . . ?
C039 C03G H03U 120.5 . . ?
C03W C03H N44 126.3(10) . . ?
C54 C03H N44 113.3(11) . . ?
C54 C03H C03W 120.3(11) . . ?
O22 C03I C02Y 113.0(11) . . ?
O22 C03I H03I 109.0 . . ?
O22 C03I H03J 109.0 . . ?
C02Y C03I H03I 109.0 . . ?
C02Y C03I H03J 109.0 . . ?
H03I C03I H03J 107.8 . . ?
Fe09 C03J H03X 126.2 . . ?
C03M C03J Fe09 71.7(7) . . ?
C03M C03J H03X 123.6 . . ?
C03V C03J Fe09 70.1(8) . . ?
C03V C03J H03X 123.6 . . ?
C03V C03J C03M 112.7(13) . . ?
C02T C03K H03V 121.3 . . ?
C02T C03K C03W 117.4(12) . . ?
C03W C03K H03V 121.3 . . ?
C02O C03L H03K 109.2 . . ?
C02O C03L H03L 109.2 . . ?
O21 C03L C02O 112.0(11) . . ?
O21 C03L H03K 109.2 . . ?
O21 C03L H03L 109.2 . . ?
H03K C03L H03L 107.9 . . ?
Fe09 C03M H03Y 127.8 . . ?
C03J C03M Fe09 67.6(7) . . ?
C03J C03M H03Y 129.2 . . ?
C56 C03M Fe09 66.9(8) . . ?
C56 C03M C03J 101.6(14) . . ?
C56 C03M H03Y 129.2 . . ?
C03D C03N H03Z 121.9 . . ?
C03D C03N C03P 116.2(13) . . ?
C03P C03N H03Z 121.9 . . ?
C03D C03O H03 120.5 . . ?
C03D C03O C03S 118.9(13) . . ?
C03S C03O H03 120.5 . . ?
C03A C03P C03N 121.1(13) . . ?
C03A C03P H5 119.5 . . ?
C03N C03P H5 119.5 . . ?
O18 C03R H03C 112.3 . . ?
O18 C03R H03D 112.3 . . ?
C030 C03R O18 97.1(10) . . ?
C030 C03R H03C 112.3 . . ?
C030 C03R H03D 112.3 . . ?
C030 C03R H03E 105.9 . . ?
C030 C03R H03F 105.9 . . ?
H03C C03R H03D 109.9 . . ?
H03E C03R H03F 106.2 . . ?
O18A C03R C030 125.7(11) . . ?
O18A C03R H03E 105.9 . . ?
O18A C03R H03F 105.9 . . ?
C03A C03S C03O 121.8(15) . . ?
C03A C03S H6 119.1 . . ?
C03O C03S H6 119.1 . . ?
O012 C03T C02F 110.6(9) . . ?
O012 C03T H03M 109.5 . . ?
O012 C03T H03N 109.5 . . ?
C02F C03T H03M 109.5 . . ?
C02F C03T H03N 109.5 . . ?
H03M C03T H03N 108.1 . . ?
Fe09 C03V H7 126.1 . . ?
C03J C03V Fe09 71.0(8) . . ?
C03J C03V H7 127.6 . . ?
C03J C03V C03Y 104.7(14) . . ?
C03Y C03V Fe09 66.8(7) . . ?
C03Y C03V H7 127.6 . . ?
C03H C03W C03K 121.1(11) . . ?
C03H C03W H03W 119.5 . . ?
C03K C03W H03W 119.5 . . ?
C03A C03X H8 109.5 . . ?
C03A C03X HA 109.5 . . ?
C03A C03X HB 109.5 . . ?
H8 C03X HA 109.5 . . ?
H8 C03X HB 109.5 . . ?
HA C03X HB 109.5 . . ?
Fe09 C03Y H9 127.6 . . ?
C03V C03Y Fe09 68.9(7) . . ?
C03V C03Y H9 127.6 . . ?
C56 C03Y Fe09 71.4(8) . . ?
C56 C03Y C03V 104.6(15) . . ?
C56 C03Y H9 127.6 . . ?
O22 C03Z H03O 109.7 . . ?
O22 C03Z H03P 109.7 . . ?
O22 C03Z C042 109.9(16) . . ?
H03O C03Z H03P 108.2 . . ?
C042 C03Z H03O 109.7 . . ?
C042 C03Z H03P 109.7 . . ?
O21 C042 C03Z 122.4(19) . . ?
O21 C042 H04A 106.7 . . ?
O21 C042 H04B 106.7 . . ?
C03Z C042 H04A 106.7 . . ?
C03Z C042 H04B 106.7 . . ?
H04A C042 H04B 106.6 . . ?
C02E C54 H54 120.6 . . ?
C03H C54 C02E 118.8(12) . . ?
C03H C54 H54 120.6 . . ?
C026 C55 H55A 108.7 . . ?
C026 C55 H55B 108.7 . . ?
C026 C55 H55C 105.5 . . ?
C026 C55 H55D 105.5 . . ?
O18 C55 C026 114.1(11) . . ?
O18 C55 H55A 108.7 . . ?
O18 C55 H55B 108.7 . . ?
H55A C55 H55B 107.6 . . ?
H55C C55 H55D 106.0 . . ?
O18A C55 C026 127.3(12) . . ?
O18A C55 H55C 105.5 . . ?
O18A C55 H55D 105.5 . . ?
Fe09 C56 H56 126.1 . . ?
C03M C56 Fe09 73.5(8) . . ?
C03M C56 H56 121.9 . . ?
C03Y C56 Fe09 70.3(8) . . ?
C03Y C56 C03M 116.3(16) . . ?
C03Y C56 H56 121.9 . . ?
H60A C60 H60B 109.5 . . ?
H60A C60 H60C 109.5 . . ?
H60B C60 H60C 109.5 . . ?
C59 C60 H60A 109.5 . . ?
C59 C60 H60B 109.5 . . ?
C59 C60 H60C 109.5 . . ?
H62A C62 H62B 109.5 . . ?
H62A C62 H62C 109.5 . . ?
H62B C62 H62C 109.5 . . ?
C66 C62 H62A 109.5 . . ?
C66 C62 H62B 109.5 . . ?
C66 C62 H62C 109.5 . . ?
C59 O26 C58 105(2) . . ?
H57A C57 H57B 109.5 . . ?
H57A C57 H57C 109.5 . . ?
H57B C57 H57C 109.5 . . ?
C58 C57 H57A 109.5 . . ?
C58 C57 H57B 109.5 . . ?
C58 C57 H57C 109.5 . . ?
C64 O27 C66 96(2) . . ?
C62 C66 H66A 114.1 . . ?
C62 C66 H66B 114.1 . . ?
O27 C66 C62 87(2) . . ?
O27 C66 H66A 114.1 . . ?
O27 C66 H66B 114.1 . . ?
H66A C66 H66B 111.3 . . ?
O27 C64 H64A 110.5 . . ?
O27 C64 H64B 110.5 . . ?
O27 C64 C65 106(2) . . ?
H64A C64 H64B 108.7 . . ?
C65 C64 H64A 110.5 . . ?
C65 C64 H64B 110.5 . . ?
C60 C59 O26 96(2) . . ?
C60 C59 H59A 112.6 . . ?
C60 C59 H59B 112.6 . . ?
O26 C59 H59A 112.6 . . ?
O26 C59 H59B 112.6 . . ?
H59A C59 H59B 110.1 . . ?
O26 C58 C57 86(2) . . ?
O26 C58 H58A 114.3 . . ?
O26 C58 H58B 114.3 . . ?
C57 C58 H58A 114.3 . . ?
C57 C58 H58B 114.3 . . ?
H58A C58 H58B 111.4 . . ?
C64 C65 H65A 109.5 . . ?
C64 C65 H65B 109.5 . . ?
C64 C65 H65C 109.5 . . ?
H65A C65 H65B 109.5 . . ?
H65A C65 H65C 109.5 . . ?
H65B C65 H65C 109.5 . . ?
C55 O18A C03R 112.0(13) . . ?

loop_
_geom_bond_atom_site_label_1
_geom_bond_atom_site_label_2
_geom_bond_distance
_geom_bond_site_symmetry_2
_geom_bond_publ_flag
Br01 C44 1.894(9) . ?
Br02 C028 1.898(10) . ?
Br03 C01R 1.919(9) . ?
Br04 C01U 1.878(11) . ?
Br05 C02Z 1.872(10) . ?
Br06 C03B 1.897(10) . ?
Br07 C037 1.910(10) . ?
Fe08 C01J 2.025(8) . ?
Fe08 C01N 2.045(9) . ?
Fe08 C01O 2.046(8) . ?
Fe08 C01P 2.039(9) . ?
Fe08 C01S 2.050(9) . ?
Fe08 C02C 2.063(9) . ?
Fe08 C02K 2.029(10) . ?
Fe08 C02S 2.052(8) . ?
Fe08 C02X 2.039(11) . ?
Fe08 C032 2.036(9) . ?
Fe09 C01K 2.020(8) . ?
Fe09 C01X 2.076(9) . ?
Fe09 C025 2.063(10) . ?
Fe09 C02J 2.028(9) . ?
Fe09 C02V 2.018(8) . ?
Fe09 C03J 2.034(12) . ?
Fe09 C03M 2.090(12) . ?
Fe09 C03V 2.022(13) . ?
Fe09 C03Y 1.991(13) . ?
Fe09 C56 2.005(13) . ?
Br0A C03F 1.920(11) . ?
P00B F00F 1.597(6) . ?
P00B F00I 1.616(6) . ?
P00B F00L 1.611(6) . ?
P00B F00M 1.603(7) . ?
P00B F00U 1.602(6) . ?
P00B F00W 1.603(7) . ?
P00C F00H 1.598(7) . ?
P00C F00J 1.604(7) . ?
P00C F00K 1.594(6) . ?
P00C F00N 1.615(6) . ?
P00C F00O 1.603(6) . ?
P00C F00S 1.605(6) . ?
O14 C47 1.371(10) . ?
O14 C029 1.455(10) . ?
O19 C50 1.374(10) . ?
O19 C01W 1.443(10) . ?
O15 C46 1.439(11) . ?
O15 C01Q 1.407(10) . ?
O17 C43 1.343(11) . ?
O17 C45 1.426(11) . ?
O13 C021 1.381(12) . ?
O13 C02A 1.439(11) . ?
O16 C027 1.430(11) . ?
O16 C02G 1.402(11) . ?
O20 C49 1.360(10) . ?
O20 C02Q 1.431(11) . ?
O00V C020 1.358(12) . ?
O00V C02O 1.461(11) . ?
O00X C02D 1.350(12) . ?
O00X C02Y 1.431(11) . ?
O00Y C026 1.399(13) . ?
O00Y C02R 1.446(13) . ?
O00Z C01V 1.346(11) . ?
O00Z C030 1.427(11) . ?
N42 H42A 0.9100 . ?
N42 H42B 0.9100 . ?
N42 C52 1.502(11) . ?
N42 C53 1.499(10) . ?
O011 C01I 1.433(11) . ?
O011 C02F 1.414(11) . ?
O012 C034 1.435(11) . ?
O012 C03T 1.344(14) . ?
C52 H52A 0.9900 . ?
C52 H52B 0.9900 . ?
C52 C01J 1.492(12) . ?
C43 C01L 1.396(11) . ?
C43 C01V 1.406(12) . ?
N015 H01G 0.9100 . ?
N015 H01H 0.9100 . ?
N015 C01Z 1.496(11) . ?
N015 C02N 1.506(10) . ?
C44 C01L 1.381(12) . ?
C44 C01R 1.361(13) . ?
C47 C01Y 1.386(12) . ?
C47 C021 1.393(13) . ?
C018 C48 1.376(14) . ?
C018 N01F 1.435(12) . ?
C018 C038 1.379(13) . ?
C50 C51 1.374(13) . ?
C50 C02D 1.401(12) . ?
C53 H53A 0.9900 . ?
C53 H53B 0.9900 . ?
C53 C02T 1.510(13) . ?
C51 H51 0.9500 . ?
C51 C01U 1.407(13) . ?
C48 H48 0.9500 . ?
C48 C024 1.384(14) . ?
C49 C01T 1.387(13) . ?
C49 C020 1.404(13) . ?
C45 H45A 0.9900 . ?
C45 H45B 0.9900 . ?
C45 C027 1.491(13) . ?
N01F N01H 1.240(12) . ?
C46 H46A 0.9900 . ?
C46 H46B 0.9900 . ?
C46 C029 1.495(12) . ?
N01H C03D 1.460(13) . ?
C01I H01C 0.9900 . ?
C01I H01D 0.9900 . ?
C01I C01W 1.526(13) . ?
C01J C01O 1.429(12) . ?
C01J C01S 1.438(13) . ?
C01K C02J 1.436(12) . ?
C01K C02N 1.473(12) . ?
C01K C02V 1.408(12) . ?
C01L H01L 0.9500 . ?
C01M C022 1.389(16) . ?
C01M C031 1.489(15) . ?
C01M C03C 1.405(15) . ?
C01N H01N 0.9500 . ?
C01N C01O 1.423(14) . ?
C01N C02S 1.403(14) . ?
C01O H01O 0.9500 . ?
C01P H01P 0.9500 . ?
C01P C02C 1.389(17) . ?
C01P C02X 1.438(15) . ?
C01Q H01A 0.9900 . ?
C01Q H01B 0.9900 . ?
C01Q C02G 1.500(13) . ?
C01R C02I 1.374(14) . ?
C01S H01S 0.9500 . ?
C01S C02S 1.431(13) . ?
C01T H01T 0.9500 . ?
C01T C028 1.410(14) . ?
C01U C037 1.384(15) . ?
C01V C02I 1.395(14) . ?
C01W H01E 0.9900 . ?
C01W H01F 0.9900 . ?
C01X H01X 0.9500 . ?
C01X C025 1.406(14) . ?
C01X C02J 1.431(13) . ?
C01Y H01Y 0.9500 . ?
C01Y C02Z 1.376(13) . ?
C01Z H01I 0.9900 . ?
C01Z H01J 0.9900 . ?
C01Z C023 1.491(13) . ?
C020 C036 1.398(14) . ?
C021 C02U 1.400(13) . ?
C022 H022 0.9500 . ?
C022 C03G 1.390(16) . ?
C023 C024 1.403(12) . ?
C023 C033 1.394(14) . ?
C024 H024 0.9500 . ?
C025 H025 0.9500 . ?
C025 C02V 1.404(13) . ?
C026 H02A 0.9900 . ?
C026 H02B 0.9900 . ?
C026 C55 1.456(18) . ?
C027 H02C 0.9900 . ?
C027 H02D 0.9900 . ?
C028 C03B 1.333(16) . ?
C029 H02E 0.9900 . ?
C029 H02F 0.9900 . ?
C02A H02G 0.9900 . ?
C02A H02H 0.9900 . ?
C02A C02R 1.488(16) . ?
O22 C03I 1.406(16) . ?
O22 C03Z 1.34(2) . ?
C02C H02X 0.9500 . ?
C02C C02K 1.416(15) . ?
C02D C02L 1.393(13) . ?
C02E H02Y 0.9500 . ?
C02E C02T 1.380(15) . ?
C02E C54 1.394(15) . ?
C02F H02N 0.9900 . ?
C02F H02O 0.9900 . ?
C02F C03T 1.504(15) . ?
C02G H02I 0.9900 . ?
C02G H02J 0.9900 . ?
N44 N43 1.163(15) . ?
N44 C03H 1.559(16) . ?
C02I H02K 0.9500 . ?
C02J H2 0.9500 . ?
C02K H02Z 0.9500 . ?
C02K C032 1.422(16) . ?
C02L H02P 0.9500 . ?
C02L C037 1.368(16) . ?
N43 C039 1.485(17) . ?
C02N H3 0.9900 . ?
C02N H 0.9900 . ?
C02O H02Q 0.9900 . ?
C02O H02R 0.9900 . ?
C02O C03L 1.479(17) . ?
C02Q H02S 0.9900 . ?
C02Q H02T 0.9900 . ?
C02Q C034 1.495(13) . ?
C02R H02L 0.9900 . ?
C02R H02M 0.9900 . ?
C02S H02 0.9500 . ?
C02T C03K 1.388(14) . ?
C02U H02U 0.9500 . ?
C02U C03F 1.389(17) . ?
C02V H4 0.9500 . ?
O18 C03R 1.610(19) . ?
O18 C55 1.237(18) . ?
C02X H1 0.9500 . ?
C02X C032 1.450(18) . ?
C02Y H02V 0.9900 . ?
C02Y H02W 0.9900 . ?
C02Y C03I 1.479(19) . ?
C02Z C03F 1.383(18) . ?
C030 H03A 0.9900 . ?
C030 H03B 0.9900 . ?
C030 C03R 1.493(16) . ?
C031 H03Q 0.9800 . ?
C031 H03R 0.9800 . ?
C031 H03S 0.9800 . ?
C032 H032 0.9500 . ?
C033 H033 0.9500 . ?
C033 C038 1.365(13) . ?
C034 H03G 0.9900 . ?
C034 H03H 0.9900 . ?
C035 H035 0.9500 . ?
C035 C039 1.38(2) . ?
C035 C03C 1.343(18) . ?
C036 H036 0.9500 . ?
C036 C03B 1.403(16) . ?
C038 H038 0.9500 . ?
C039 C03G 1.437(19) . ?
C03A C03P 1.41(2) . ?
C03A C03S 1.31(2) . ?
C03A C03X 1.535(19) . ?
C03C H03T 0.9500 . ?
C03D C03N 1.392(17) . ?
C03D C03O 1.343(19) . ?
O21 C03L 1.421(17) . ?
O21 C042 1.17(2) . ?
C03G H03U 0.9500 . ?
C03H C03W 1.41(2) . ?
C03H C54 1.341(18) . ?
C03I H03I 0.9900 . ?
C03I H03J 0.9900 . ?
C03J H03X 0.9500 . ?
C03J C03M 1.436(19) . ?
C03J C03V 1.35(2) . ?
C03K H03V 0.9500 . ?
C03K C03W 1.410(17) . ?
C03L H03K 0.9900 . ?
C03L H03L 0.9900 . ?
C03M H03Y 0.9500 . ?
C03M C56 1.39(2) . ?
C03N H03Z 0.9500 . ?
C03N C03P 1.416(18) . ?
C03O H03 0.9500 . ?
C03O C03S 1.417(17) . ?
C03P H5 0.9500 . ?
C03R H03C 0.9900 . ?
C03R H03D 0.9900 . ?
C03R H03E 0.9900 . ?
C03R H03F 0.9900 . ?
C03R O18A 1.415(18) . ?
C03S H6 0.9500 . ?
C03T H03M 0.9900 . ?
C03T H03N 0.9900 . ?
C03V H7 0.9500 . ?
C03V C03Y 1.51(2) . ?
C03W H03W 0.9500 . ?
C03X H8 0.9800 . ?
C03X HA 0.9800 . ?
C03X HB 0.9800 . ?
C03Y H9 1.0000 . ?
C03Y C56 1.31(2) . ?
C03Z H03O 0.9900 . ?
C03Z H03P 0.9900 . ?
C03Z C042 1.48(3) . ?
C042 H04A 0.9900 . ?
C042 H04B 0.9900 . ?
C54 H54 0.9500 . ?
C55 H55A 0.9900 . ?
C55 H55B 0.9900 . ?
C55 H55C 0.9900 . ?
C55 H55D 0.9900 . ?
C55 O18A 1.326(18) . ?
C56 H56 0.9500 . ?
C60 H60A 0.9800 . ?
C60 H60B 0.9800 . ?
C60 H60C 0.9800 . ?
C60 C59 1.52(4) . ?
C62 H62A 0.9800 . ?
C62 H62B 0.9800 . ?
C62 H62C 0.9800 . ?
C62 C66 1.85(5) . ?
O26 C59 1.63(4) . ?
O26 C58 1.69(4) . ?
C57 H57A 0.9800 . ?
C57 H57B 0.9800 . ?
C57 H57C 0.9800 . ?
C57 C58 1.74(5) . ?
O27 C66 1.57(3) . ?
O27 C64 1.51(3) . ?
C66 H66A 0.9900 . ?
C66 H66B 0.9900 . ?
C64 H64A 0.9900 . ?
C64 H64B 0.9900 . ?
C64 C65 1.61(4) . ?
C59 H59A 0.9900 . ?
C59 H59B 0.9900 . ?
C58 H58A 0.9900 . ?
C58 H58B 0.9900 . ?
C65 H65A 0.9800 . ?
C65 H65B 0.9800 . ?
C65 H65C 0.9800 . ?

loop_
_geom_torsion_atom_site_label_1
_geom_torsion_atom_site_label_2
_geom_torsion_atom_site_label_3
_geom_torsion_atom_site_label_4
_geom_torsion
_geom_torsion_site_symmetry_1
_geom_torsion_site_symmetry_2
_geom_torsion_site_symmetry_3
_geom_torsion_site_symmetry_4
_geom_torsion_publ_flag
Br01 C44 C01L C43 -179.5(6) . . . . ?
Br01 C44 C01R Br03 0.8(10) . . . . ?
Br01 C44 C01R C02I 178.6(7) . . . . ?
Br02 C028 C03B Br06 -0.1(12) . . . . ?
Br02 C028 C03B C036 -177.4(7) . . . . ?
Br03 C01R C02I C01V 178.7(7) . . . . ?
Br04 C01U C037 Br07 -1.3(11) . . . . ?
Br04 C01U C037 C02L -179.0(7) . . . . ?
Br05 C02Z C03F Br0A 2.4(13) . . . . ?
Br05 C02Z C03F C02U 179.4(8) . . . . ?
Fe08 C01J C01O C01N 59.1(6) . . . . ?
Fe08 C01J C01S C02S -58.9(6) . . . . ?
Fe08 C01N C01O C01J -58.5(6) . . . . ?
Fe08 C01N C02S C01S 59.1(6) . . . . ?
Fe08 C01P C02C C02K -57.5(7) . . . . ?
Fe08 C01P C02X C032 59.6(7) . . . . ?
Fe08 C01S C02S C01N -59.2(6) . . . . ?
Fe08 C02C C02K C032 -59.8(7) . . . . ?
Fe08 C02K C032 C02X -59.0(7) . . . . ?
Fe08 C02X C032 C02K 59.0(7) . . . . ?
Fe09 C01K C02J C01X 60.9(6) . . . . ?
Fe09 C01K C02N N015 165.1(5) . . . . ?
Fe09 C01K C02V C025 -61.7(6) . . . . ?
Fe09 C01X C025 C02V 56.8(7) . . . . ?
Fe09 C01X C02J C01K -59.4(6) . . . . ?
Fe09 C025 C02V C01K 60.5(6) . . . . ?
Fe09 C03J C03M C56 -58.8(8) . . . . ?
Fe09 C03J C03V C03Y 58.5(8) . . . . ?
Fe09 C03M C56 C03Y -57.4(11) . . . . ?
Fe09 C03V C03Y C56 63.0(9) . . . . ?
Fe09 C03Y C56 C03M 59.1(11) . . . . ?
O14 C47 C01Y C02Z 177.5(8) . . . . ?
O14 C47 C021 O13 0.4(11) . . . . ?
O14 C47 C021 C02U -178.6(8) . . . . ?
O19 C50 C51 C01U -178.5(7) . . . . ?
O19 C50 C02D O00X 2.7(11) . . . . ?
O19 C50 C02D C02L -179.9(7) . . . . ?
O15 C46 C029 O14 75.8(8) . . . . ?
O15 C01Q C02G O16 -55.7(9) . . . . ?
O17 C43 C01L C44 -179.7(7) . . . . ?
O17 C43 C01V O00Z -1.0(11) . . . . ?
O17 C43 C01V C02I 179.7(7) . . . . ?
O17 C45 C027 O16 71.8(9) . . . . ?
O13 C021 C02U C03F -177.3(9) . . . . ?
O13 C02A C02R O00Y -70.0(10) . . . . ?
O20 C49 C01T C028 -179.1(8) . . . . ?
O20 C49 C020 O00V -0.9(11) . . . . ?
O20 C49 C020 C036 -179.4(8) . . . . ?
O20 C02Q C034 O012 -69.7(10) . . . . ?
O00V C020 C036 C03B -179.7(9) . . . . ?
O00V C02O C03L O21 69.7(13) . . . . ?
O00X C02D C02L C037 176.7(8) . . . . ?
O00X C02Y C03I O22 67.4(13) . . . . ?
O00Y C026 C55 O18 30.8(18) . . . . ?
O00Y C026 C55 O18A -27(2) . . . . ?
O00Z C01V C02I C01R -179.3(8) . . . . ?
O00Z C030 C03R O18 -87.2(11) . . . . ?
O00Z C030 C03R O18A -53.2(18) . . . . ?
N42 C52 C01J Fe08 -170.8(6) . . . . ?
N42 C52 C01J C01O 99.1(9) . . . . ?
N42 C52 C01J C01S -80.6(10) . . . . ?
N42 C53 C02T C02E -75.2(11) . . . . ?
N42 C53 C02T C03K 102.6(10) . . . . ?
O011 C01I C01W O19 -74.1(9) . . . . ?
O011 C02F C03T O012 -53.4(13) . . . . ?
C52 N42 C53 C02T -173.1(7) . . . . ?
C52 C01J C01O Fe08 119.7(8) . . . . ?
C52 C01J C01O C01N 178.8(8) . . . . ?
C52 C01J C01S Fe08 -119.8(8) . . . . ?
C52 C01J C01S C02S -178.7(8) . . . . ?
C43 O17 C45 C027 -177.6(7) . . . . ?
C43 C01V C02I C01R 0.0(13) . . . . ?
N015 C01Z C023 C024 -104.0(9) . . . . ?
N015 C01Z C023 C033 76.3(11) . . . . ?
C44 C01R C02I C01V 0.9(13) . . . . ?
C47 O14 C029 C46 -177.0(6) . . . . ?
C47 C01Y C02Z Br05 -178.9(6) . . . . ?
C47 C01Y C02Z C03F 0.0(13) . . . . ?
C47 C021 C02U C03F 1.6(14) . . . . ?
C018 C48 C024 C023 0.4(13) . . . . ?
C018 N01F N01H C03D -178.1(8) . . . . ?
C50 O19 C01W C01I -177.3(6) . . . . ?
C50 C51 C01U Br04 176.7(6) . . . . ?
C50 C51 C01U C037 -3.0(12) . . . . ?
C50 C02D C02L C037 -0.6(13) . . . . ?
C53 N42 C52 C01J -175.4(7) . . . . ?
C53 C02T C03K C03W -178.4(9) . . . . ?
C51 C50 C02D O00X -179.2(7) . . . . ?
C51 C50 C02D C02L -1.7(12) . . . . ?
C51 C01U C037 Br07 178.3(6) . . . . ?
C51 C01U C037 C02L 0.7(13) . . . . ?
C48 C018 N01F N01H 165.1(8) . . . . ?
C48 C018 C038 C033 -3.5(15) . . . . ?
C49 O20 C02Q C034 -178.5(7) . . . . ?
C49 C01T C028 Br02 177.3(6) . . . . ?
C49 C01T C028 C03B -1.7(14) . . . . ?
C49 C020 C036 C03B -1.3(14) . . . . ?
C45 O17 C43 C01L 11.4(12) . . . . ?
C45 O17 C43 C01V -169.1(7) . . . . ?
N01F C018 C48 C024 -175.1(8) . . . . ?
N01F C018 C038 C033 174.9(9) . . . . ?
N01F N01H C03D C03N 0.7(14) . . . . ?
N01F N01H C03D C03O 176.6(10) . . . . ?
C46 O15 C01Q C02G -171.6(7) . . . . ?
N01H C03D C03N C03P 177.4(10) . . . . ?
N01H C03D C03O C03S -177.7(10) . . . . ?
C01I O011 C02F C03T -165.8(9) . . . . ?
C01J C01S C02S Fe08 58.2(6) . . . . ?
C01J C01S C02S C01N -1.0(10) . . . . ?
C01L C43 C01V O00Z 178.5(7) . . . . ?
C01L C43 C01V C02I -0.9(12) . . . . ?
C01L C44 C01R Br03 -178.6(6) . . . . ?
C01L C44 C01R C02I -0.8(13) . . . . ?
C01M C022 C03G C039 -2.6(15) . . . . ?
C01O C01J C01S Fe08 60.5(6) . . . . ?
C01O C01J C01S C02S 1.5(10) . . . . ?
C01O C01N C02S Fe08 -58.9(6) . . . . ?
C01O C01N C02S C01S 0.1(10) . . . . ?
C01P C02C C02K Fe08 58.0(7) . . . . ?
C01P C02C C02K C032 -1.7(11) . . . . ?
C01P C02X C032 Fe08 -59.8(7) . . . . ?
C01P C02X C032 C02K -0.7(11) . . . . ?
C01Q O15 C46 C029 166.9(7) . . . . ?
C01R C44 C01L C43 -0.1(12) . . . . ?
C01S C01J C01O Fe08 -60.5(6) . . . . ?
C01S C01J C01O C01N -1.4(9) . . . . ?
C01T C49 C020 O00V 179.6(7) . . . . ?
C01T C49 C020 C036 1.1(13) . . . . ?
C01T C028 C03B Br06 178.8(7) . . . . ?
C01T C028 C03B C036 1.6(15) . . . . ?
C01V O00Z C030 C03R -175.1(9) . . . . ?
C01V C43 C01L C44 0.9(12) . . . . ?
C01W O19 C50 C51 -8.3(11) . . . . ?
C01W O19 C50 C02D 169.8(7) . . . . ?
C01X C025 C02V Fe09 -58.2(7) . . . . ?
C01X C025 C02V C01K 2.3(11) . . . . ?
C01Y C47 C021 O13 177.9(7) . . . . ?
C01Y C47 C021 C02U -1.1(13) . . . . ?
C01Y C02Z C03F Br0A -176.5(7) . . . . ?
C01Y C02Z C03F C02U 0.6(16) . . . . ?
C01Z N015 C02N C01K 174.6(7) . . . . ?
C01Z C023 C024 C48 176.0(8) . . . . ?
C01Z C023 C033 C038 -176.0(9) . . . . ?
C020 O00V C02O C03L 173.3(9) . . . . ?
C020 C49 C01T C028 0.4(12) . . . . ?
C020 C036 C03B Br06 -177.5(7) . . . . ?
C020 C036 C03B C028 0.0(15) . . . . ?
C021 O13 C02A C02R -179.3(8) . . . . ?
C021 C47 C01Y C02Z 0.3(12) . . . . ?
C021 C02U C03F Br0A 175.9(7) . . . . ?
C021 C02U C03F C02Z -1.4(16) . . . . ?
C022 C01M C03C C035 1.5(16) . . . . ?
C023 C033 C038 C018 -0.4(16) . . . . ?
C024 C023 C033 C038 4.2(14) . . . . ?
C025 C01X C02J Fe09 59.2(7) . . . . ?
C025 C01X C02J C01K -0.2(10) . . . . ?
C026 O00Y C02R C02A -79.3(11) . . . . ?
C026 C55 O18A C03R 153.8(14) . . . . ?
C027 O16 C02G C01Q -162.6(7) . . . . ?
C029 O14 C47 C01Y 12.8(11) . . . . ?
C029 O14 C47 C021 -169.8(7) . . . . ?
C02A O13 C021 C47 168.2(8) . . . . ?
C02A O13 C021 C02U -12.8(13) . . . . ?
O22 C03Z C042 O21 45(3) . . . . ?
C02C C01P C02X Fe08 -59.9(7) . . . . ?
C02C C01P C02X C032 -0.3(11) . . . . ?
C02C C02K C032 Fe08 60.6(7) . . . . ?
C02C C02K C032 C02X 1.5(11) . . . . ?
C02D O00X C02Y C03I -175.2(9) . . . . ?
C02D C50 C51 C01U 3.5(12) . . . . ?
C02D C02L C037 Br07 -176.6(7) . . . . ?
C02D C02L C037 C01U 1.1(14) . . . . ?
C02E C02T C03K C03W -0.6(15) . . . . ?
C02F O011 C01I C01W -87.8(9) . . . . ?
C02G O16 C027 C45 96.0(9) . . . . ?
N44 N43 C039 C035 170.4(10) . . . . ?
N44 N43 C039 C03G -6.1(15) . . . . ?
N44 C03H C03W C03K 176.9(10) . . . . ?
N44 C03H C54 C02E 179.7(9) . . . . ?
C02J C01K C02N N015 78.3(10) . . . . ?
C02J C01K C02V Fe09 59.4(6) . . . . ?
C02J C01K C02V C025 -2.3(9) . . . . ?
C02J C01X C025 Fe09 -58.1(6) . . . . ?
C02J C01X C025 C02V -1.3(11) . . . . ?
N43 N44 C03H C03W 0.0(14) . . . . ?
N43 N44 C03H C54 -179.9(10) . . . . ?
N43 C039 C03G C022 179.2(10) . . . . ?
C02N N015 C01Z C023 176.2(7) . . . . ?
C02N C01K C02J Fe09 115.9(8) . . . . ?
C02N C01K C02J C01X 176.8(8) . . . . ?
C02N C01K C02V Fe09 -115.8(8) . . . . ?
C02N C01K C02V C025 -177.5(8) . . . . ?
C02O O00V C020 C49 -168.1(8) . . . . ?
C02O O00V C020 C036 10.4(13) . . . . ?
C02Q O20 C49 C01T -12.1(12) . . . . ?
C02Q O20 C49 C020 168.4(8) . . . . ?
C02R O00Y C026 C55 180.0(11) . . . . ?
C02S C01N C01O Fe08 59.3(6) . . . . ?
C02S C01N C01O C01J 0.8(10) . . . . ?
C02T C02E C54 C03H 3.3(16) . . . . ?
C02T C03K C03W C03H 3.6(16) . . . . ?
C02V C01K C02J Fe09 -59.4(5) . . . . ?
C02V C01K C02J C01X 1.6(9) . . . . ?
C02V C01K C02N N015 -107.3(9) . . . . ?
C02X C01P C02C Fe08 58.8(7) . . . . ?
C02X C01P C02C C02K 1.3(11) . . . . ?
C02Y O00X C02D C50 -172.2(8) . . . . ?
C02Y O00X C02D C02L 10.5(12) . . . . ?
C030 O00Z C01V C43 168.6(8) . . . . ?
C030 O00Z C01V C02I -12.1(13) . . . . ?
C030 C03R O18A C55 -106.8(16) . . . . ?
C031 C01M C022 C03G -177.4(9) . . . . ?
C031 C01M C03C C035 179.4(11) . . . . ?
C033 C023 C024 C48 -4.2(13) . . . . ?
C034 O012 C03T C02F -161.1(9) . . . . ?
C035 C039 C03G C022 3.0(16) . . . . ?
C038 C018 C48 C024 3.4(13) . . . . ?
C038 C018 N01F N01H -13.4(13) . . . . ?
C039 C035 C03C C01M -1.1(19) . . . . ?
C03C C01M C022 C03G 0.4(15) . . . . ?
C03C C035 C039 N43 -177.9(11) . . . . ?
C03C C035 C039 C03G -1.2(18) . . . . ?
C03D C03N C03P C03A -1.1(17) . . . . ?
C03D C03O C03S C03A 1.1(19) . . . . ?
C03H N44 N43 C039 179.3(8) . . . . ?
C03I O22 C03Z C042 155.8(16) . . . . ?
C03J C03M C56 Fe09 59.2(7) . . . . ?
C03J C03M C56 C03Y 1.9(15) . . . . ?
C03J C03V C03Y Fe09 -61.4(8) . . . . ?
C03J C03V C03Y C56 1.6(14) . . . . ?
C03L O21 C042 C03Z 162.2(18) . . . . ?
C03M C03J C03V Fe09 -59.1(9) . . . . ?
C03M C03J C03V C03Y -0.6(13) . . . . ?
C03N C03D C03O C03S -1.7(18) . . . . ?
C03O C03D C03N C03P 1.7(17) . . . . ?
C03P C03A C03S C03O -0.5(19) . . . . ?
C03R O18 C55 C026 -167.3(11) . . . . ?
C03S C03A C03P C03N 0.5(19) . . . . ?
C03T O012 C034 C02Q -86.0(11) . . . . ?
C03V C03J C03M Fe09 58.2(9) . . . . ?
C03V C03J C03M C56 -0.6(13) . . . . ?
C03V C03Y C56 Fe09 -61.3(8) . . . . ?
C03V C03Y C56 C03M -2.3(16) . . . . ?
C03W C03H C54 C02E -0.2(16) . . . . ?
C03X C03A C03P C03N -178.9(11) . . . . ?
C03X C03A C03S C03O 179.0(12) . . . . ?
C03Z O22 C03I C02Y 86.3(16) . . . . ?
C042 O21 C03L C02O 113(2) . . . . ?
C54 C02E C02T C53 174.9(9) . . . . ?
C54 C02E C02T C03K -2.9(15) . . . . ?
C54 C03H C03W C03K -3.3(17) . . . . ?
C55 O18 C03R C030 -169.1(11) . . . . ?
C66 O27 C64 C65 173.2(18) . . . . ?
C64 O27 C66 C62 178.2(18) . . . . ?
C59 O26 C58 C57 170(2) . . . . ?
C58 O26 C59 C60 175(2) . . . . ?

loop_
_twin_individual_id
_twin_individual_mass_fraction_refined
1 0.582(7)
2 0.418(7)
